data_7115083
loop_
_publ_author_name
'Moulton, Brian'
'Lu, Jianjiang'
'Mondal, Arunendu'
'Zaworotko, Michael J.'

_publ_section_title
;
 Nanoballs: nanoscale faceted polyhedra with large windows and cavities
;
_journal_issue 9
_journal_name_full 'Chemical Communications'
_journal_page_first 863
_journal_paper_doi 10.1039/b102714j
_journal_year 2001
_chemical_formula_sum 'C249.33 H0 Cu16 N16 O64'
_chemical_formula_weight 5259.29
_chemical_name_systematic
; 
? 
;
_space_group_IT_number 2
_symmetry_cell_setting triclinic
_symmetry_space_group_name_Hall '-P 1'
_symmetry_space_group_name_H-M 'P -1'
_atom_sites_solution_hydrogens geom
_atom_sites_solution_primary direct
_atom_sites_solution_secondary difmap
_audit_creation_method SHELXL-97
_cell_angle_alpha 92.583(5)
_cell_angle_beta 96.393(5)
_cell_angle_gamma 92.643(5)
_cell_formula_units_Z 2
_cell_length_a 26.202(9)
_cell_length_b 27.756(10)
_cell_length_c 28.407(10)
_cell_measurement_temperature 200(2)
_cell_volume 20483(12)
_computing_cell_refinement 'Bruker SMART'
_computing_data_collection 'Bruker SMART'
_computing_data_reduction 'Bruker SHELXTL'
_computing_molecular_graphics 'Bruker SHELXTL'
_computing_publication_material 'Bruker SHELXTL'
_computing_structure_refinement 'SHELXL-97 (Sheldrick, 1997)'
_computing_structure_solution 'SHELXS-97 (Sheldrick, 1990)'
_diffrn_ambient_temperature 200(2)
_diffrn_measured_fraction_theta_full 0.959
_diffrn_measured_fraction_theta_max 0.959
_diffrn_measurement_device_type 'CCD area detector'
_diffrn_measurement_method 'phi and omega scans'
_diffrn_radiation_monochromator graphite
_diffrn_radiation_source 'fine-focus sealed tube'
_diffrn_radiation_type MoK\a
_diffrn_radiation_wavelength 0.71073
_diffrn_reflns_av_R_equivalents 0.1340
_diffrn_reflns_av_sigmaI/netI 0.2573
_diffrn_reflns_limit_h_max 23
_diffrn_reflns_limit_h_min -23
_diffrn_reflns_limit_k_max 25
_diffrn_reflns_limit_k_min -25
_diffrn_reflns_limit_l_max 20
_diffrn_reflns_limit_l_min -25
_diffrn_reflns_number 45871
_diffrn_reflns_theta_full 18.94
_diffrn_reflns_theta_max 18.94
_diffrn_reflns_theta_min 3.72
_exptl_absorpt_coefficient_mu 1.291
_exptl_absorpt_correction_type SADABS
_exptl_crystal_colour blue
_exptl_crystal_density_diffrn 1.279
_exptl_crystal_density_method 'not measured'
_exptl_crystal_description block
_exptl_crystal_F_000 7752
_exptl_crystal_size_max .15
_exptl_crystal_size_mid .10
_exptl_crystal_size_min .10
_refine_diff_density_max 0.940
_refine_diff_density_min -0.510
_refine_diff_density_rms 0.126
_refine_ls_extinction_method none
_refine_ls_goodness_of_fit_ref 1.089
_refine_ls_hydrogen_treatment mixed
_refine_ls_matrix_type fullcycle
_refine_ls_number_parameters 2529
_refine_ls_number_reflns 31316
_refine_ls_number_restraints 0
_refine_ls_restrained_S_all 1.089
_refine_ls_R_factor_all 0.2849
_refine_ls_R_factor_gt 0.1379
_refine_ls_shift/su_max 7.563
_refine_ls_shift/su_mean 0.268
_refine_ls_structure_factor_coef Fsqd
_refine_ls_weighting_details 'calc w=1/[\s^2^(Fo^2^)+(0.1774P)^2^+0.0000P] where P=(Fo^2^+2Fc^2^)/3'
_refine_ls_weighting_scheme calc
_refine_ls_wR_factor_gt 0.3499
_refine_ls_wR_factor_ref 0.4223
_reflns_number_gt 10314
_reflns_number_total 31316
_reflns_threshold_expression >2sigma(I)
_cod_data_source_file b102714j.txt
_cod_data_source_block jl12297
_cod_depositor_comments
;
The following automatic conversions were performed:

'_symmetry_cell_setting' value 'Triclinic' changed to 'triclinic'
according to
/usr/data/users/saulius/automatic-downloads/retrospective/RSC/lib/dictionaries/cif_core.dic
dictionary named 'cif_core.dic' version 2.4.2 from 2011-04-26.

Automatic conversion script
Id: cif_fix_values 2281 2013-09-26 08:29:07Z andrius 
;
_cod_original_sg_symbol_H-M P-1
_cod_database_code 7115083

loop_
_symmetry_equiv_pos_as_xyz
'x, y, z'
'-x, -y, -z'

loop_
_atom_site_label
_atom_site_type_symbol
_atom_site_fract_x
_atom_site_fract_y
_atom_site_fract_z
_atom_site_U_iso_or_equiv
_atom_site_adp_type
_atom_site_occupancy
_atom_site_symmetry_multiplicity
_atom_site_calc_flag
Cu1A_1 Cu 0.00243(16) 0.62222(17) 0.95239(15) 0.1179(16) Uani 1 1 d
Cu1B_1 Cu -0.00081(16) 0.71634(17) 0.96082(15) 0.1169(16) Uani 1 1 d
Cu1C_1 Cu 0.29323(15) 0.84535(18) 0.82998(15) 0.1139(16) Uani 1 1 d
Cu1D_1 Cu 0.22165(15) 0.88529(18) 0.87334(15) 0.1116(16) Uani 1 1 d
Cu1E_1 Cu 0.29547(14) 1.22442(17) 0.88154(15) 0.1090(15) Uani 1 1 d
Cu1F_1 Cu 0.22515(14) 1.16835(17) 0.91342(15) 0.1057(15) Uani 1 1 d
Cu1G_1 Cu -0.08367(15) 1.20427(18) 0.70510(15) 0.1185(16) Uani 1 1 d
Cu1H_1 Cu -0.06288(14) 1.15162(18) 0.77806(14) 0.1140(16) Uani 1 1 d
Cu1I_1 Cu -0.38240(13) 0.98934(17) 0.82696(13) 0.1019(15) Uani 1 1 d
Cu1J_1 Cu -0.28993(14) 0.98982(18) 0.87194(14) 0.1085(16) Uani 1 1 d
Cu1K_1 Cu -0.08615(15) 0.8290(2) 0.65802(15) 0.1188(17) Uani 1 1 d
Cu1L_1 Cu -0.06487(15) 0.86965(19) 0.74273(14) 0.1165(17) Uani 1 1 d
O1A_1 O -0.0252(8) 0.6289(9) 0.8849(7) 0.110(7) Uani 1 1 d
O2A_1 O -0.0297(8) 0.7084(10) 0.8928(7) 0.138(9) Uani 1 1 d
O3A_1 O -0.0863(9) 0.7685(9) 0.6874(8) 0.139(9) Uani 1 1 d
O4A_1 O -0.0669(7) 0.8050(9) 0.7616(7) 0.110(7) Uani 1 1 d
C1A_1 C -0.0531(12) 0.6724(15) 0.8186(13) 0.108(11) Uiso 1 1 d
C2A_1 C -0.0624(14) 0.6277(15) 0.7919(15) 0.143(13) Uiso 1 1 d
C3A_1 C -0.0796(13) 0.6318(14) 0.7428(14) 0.127(12) Uiso 1 1 d
C4A_1 C -0.0828(13) 0.6755(15) 0.7245(13) 0.122(12) Uiso 1 1 d
C5A_1 C -0.0725(12) 0.7204(14) 0.7521(13) 0.106(11) Uiso 1 1 d
C6A_1 C -0.0551(12) 0.7164(14) 0.8024(13) 0.113(11) Uiso 1 1 d
C7A_1 C -0.0349(13) 0.6687(15) 0.8697(14) 0.111(14) Uiso 1 1 d
C8A_1 C -0.0759(14) 0.7679(16) 0.7318(16) 0.132(15) Uiso 1 1 d
O1B_1 O 0.0736(7) 0.6425(10) 0.9382(7) 0.121(8) Uani 1 1 d
O2B_1 O 0.0683(8) 0.7205(8) 0.9435(7) 0.114(7) Uani 1 1 d
O3B_1 O 0.2688(7) 0.7904(8) 0.8563(8) 0.118(8) Uani 1 1 d
O4B_1 O 0.2036(7) 0.8217(9) 0.8883(7) 0.114(7) Uani 1 1 d
C1B_1 C 0.1444(14) 0.6906(14) 0.9197(12) 0.106(11) Uiso 1 1 d
C2B_1 C 0.1734(17) 0.6452(15) 0.9199(14) 0.148(14) Uiso 1 1 d
C3B_1 C 0.2221(17) 0.6520(17) 0.9042(15) 0.157(15) Uiso 1 1 d
C4B_1 C 0.2388(14) 0.6975(16) 0.8932(13) 0.131(12) Uiso 1 1 d
C5B_1 C 0.2115(13) 0.7410(13) 0.8933(11) 0.102(10) Uiso 1 1 d
C6B_1 C 0.1604(13) 0.7335(14) 0.9116(12) 0.110(11) Uiso 1 1 d
C7B_1 C 0.0880(14) 0.6864(15) 0.9323(12) 0.110(14) Uiso 1 1 d
C8B_1 C 0.2301(13) 0.7880(13) 0.8781(11) 0.100(11) Uiso 1 1 d
O1C_1 O 0.3058(8) 0.9113(8) 0.8090(8) 0.116(7) Uani 1 1 d
O2C_1 O 0.2492(7) 0.9454(8) 0.8500(8) 0.112(7) Uani 1 1 d
O3C_1 O 0.3116(8) 1.1647(8) 0.8497(7) 0.106(7) Uani 1 1 d
O4C_1 O 0.2507(7) 1.1165(8) 0.8781(7) 0.102(7) Uani 1 1 d
C1C_1 C 0.3006(13) 0.9956(15) 0.8148(13) 0.111(11) Uiso 1 1 d
C2C_1 C 0.3352(14) 1.0023(14) 0.7793(13) 0.120(12) Uiso 1 1 d
C3C_1 C 0.3508(17) 1.048(2) 0.7709(16) 0.179(17) Uiso 1 1 d
C4C_1 C 0.3384(16) 1.0905(16) 0.7880(15) 0.148(14) Uiso 1 1 d
C5C_1 C 0.3048(15) 1.0767(16) 0.8267(14) 0.128(13) Uiso 1 1 d
C6C_1 C 0.2842(12) 1.0358(15) 0.8352(12) 0.111(11) Uiso 1 1 d
C7C_1 C 0.2861(14) 0.9505(15) 0.8256(12) 0.108(12) Uiso 1 1 d
C8C_1 C 0.2877(14) 1.1240(14) 0.8530(13) 0.119(13) Uiso 1 1 d
O1D_1 O -0.0114(8) 0.8276(10) 0.6607(8) 0.158(10) Uani 1 1 d
O2D_1 O 0.0077(8) 0.8658(10) 0.7323(8) 0.143(9) Uani 1 1 d
O3D_1 O 0.2407(7) 0.8311(10) 0.7790(8) 0.162(10) Uani 1 1 d
O4D_1 O 0.1797(7) 0.8708(9) 0.8100(9) 0.135(9) Uani 1 1 d
C1D_1 C 0.0752(18) 0.8299(17) 0.7014(18) 0.148(15) Uiso 1 1 d
C2D_1 C 0.082(2) 0.800(2) 0.662(2) 0.22(2) Uiso 1 1 d
C3D_1 C 0.137(4) 0.783(3) 0.659(3) 0.34(3) Uiso 1 1 d
C4D_1 C 0.166(3) 0.793(3) 0.697(3) 0.28(3) Uiso 1 1 d
C5D_1 C 0.160(2) 0.8368(18) 0.7356(19) 0.186(17) Uiso 1 1 d
C6D_1 C 0.1059(15) 0.8530(13) 0.7381(13) 0.113(12) Uiso 1 1 d
C7D_1 C 0.0158(16) 0.8422(14) 0.6981(16) 0.138(15) Uiso 1 1 d
C8D_1 C 0.1986(15) 0.8466(13) 0.7789(14) 0.127(13) Uiso 1 1 d
O1E_1 O -0.0099(7) 1.2186(9) 0.7123(9) 0.130(8) Uani 1 1 d
O2E_1 O 0.0098(6) 1.1719(8) 0.7695(7) 0.104(7) Uani 1 1 d
O3E_1 O 0.2396(8) 1.2347(8) 0.8297(7) 0.111(7) Uani 1 1 d
O4E_1 O 0.1804(7) 1.1839(7) 0.8568(7) 0.093(6) Uani 1 1 d
C1E_1 C 0.0759(14) 1.2218(12) 0.7489(13) 0.108(11) Uiso 1 1 d
C2E_1 C 0.0891(14) 1.2501(13) 0.7087(13) 0.123(12) Uiso 1 1 d
C3E_1 C 0.1433(14) 1.2716(12) 0.7161(12) 0.114(11) Uiso 1 1 d
C4E_1 C 0.1760(12) 1.2562(12) 0.7562(12) 0.101(10) Uiso 1 1 d
C5E_1 C 0.1609(13) 1.2255(12) 0.7881(13) 0.107(11) Uiso 1 1 d
C6E_1 C 0.1081(13) 1.2041(11) 0.7868(11) 0.098(10) Uiso 1 1 d
C7E_1 C 0.0196(15) 1.2057(13) 0.7453(13) 0.106(14) Uiso 1 1 d
C8E_1 C 0.1935(11) 1.2135(11) 0.8293(11) 0.073(9) Uiso 1 1 d
O1F_1 O -0.3551(7) 1.0440(9) 0.7938(7) 0.121(8) Uani 1 1 d
O2F_1 O -0.2750(7) 1.0441(8) 0.8321(7) 0.109(7) Uani 1 1 d
O3F_1 O -0.1554(7) 1.1815(9) 0.7125(8) 0.117(7) Uani 1 1 d
O4F_1 O -0.1365(7) 1.1400(9) 0.7765(7) 0.115(8) Uani 1 1 d
C1F_1 C -0.2891(13) 1.0971(12) 0.7730(11) 0.101(10) Uiso 1 1 d
C2F_1 C -0.3256(12) 1.1203(12) 0.7404(12) 0.094(10) Uiso 1 1 d
C3F_1 C -0.3095(13) 1.1516(12) 0.7118(12) 0.105(11) Uiso 1 1 d
C4F_1 C -0.2561(15) 1.1656(13) 0.7128(13) 0.120(11) Uiso 1 1 d
C5F_1 C -0.2252(13) 1.1407(12) 0.7433(12) 0.100(10) Uiso 1 1 d
C6F_1 C -0.2371(11) 1.1079(11) 0.7732(10) 0.081(9) Uiso 1 1 d
C7F_1 C -0.3085(13) 1.0579(11) 0.7989(11) 0.085(10) Uiso 1 1 d
C8F_1 C -0.1642(14) 1.1537(13) 0.7443(14) 0.111(13) Uiso 1 1 d
O1G_1 O 0.3435(7) 1.2054(9) 0.9362(8) 0.121(8) Uani 1 1 d
O2G_1 O 0.2803(8) 1.1600(9) 0.9643(8) 0.131(8) Uani 1 1 d
O3G_1 O -0.3976(7) 0.9365(9) 0.8658(7) 0.110(7) Uani 1 1 d
O4G_1 O -0.3201(9) 0.9358(8) 0.9060(7) 0.120(8) Uani 1 1 d
C1G_1 C -0.3615(13) 0.8362(12) 0.9964(12) 0.096(10) Uiso 1 1 d
C2G_1 C -0.4152(13) 0.8150(11) 0.9907(12) 0.104(11) Uiso 1 1 d
C3G_1 C -0.4500(11) 0.8297(11) 0.9537(11) 0.090(9) Uiso 1 1 d
C4G_1 C -0.4342(12) 0.8673(11) 0.9235(11) 0.094(10) Uiso 1 1 d
C5G_1 C -0.3826(14) 0.8847(13) 0.9290(13) 0.110(11) Uiso 1 1 d
C6G_1 C -0.3471(13) 0.8699(12) 0.9660(12) 0.102(11) Uiso 1 1 d
C7G_1 C 0.3206(15) 1.1750(12) 0.9640(13) 0.113(13) Uiso 1 1 d
C8G_1 C -0.3666(15) 0.9242(13) 0.8984(13) 0.107(13) Uiso 1 1 d
O1H_1 O -0.0834(8) 0.8902(10) 0.6359(8) 0.131(8) Uani 1 1 d
O2H_1 O -0.0648(8) 0.9279(9) 0.7080(7) 0.119(8) Uani 1 1 d
O3H_1 O -0.0721(8) 1.1465(8) 0.6673(7) 0.109(7) Uani 1 1 d
O4H_1 O -0.0639(7) 1.0997(8) 0.7270(8) 0.111(7) Uani 1 1 d
C1H_1 C -0.0730(14) 0.9736(17) 0.6449(16) 0.143(14) Uiso 1 1 d
C2H_1 C -0.083(2) 0.9919(19) 0.586(2) 0.22(2) Uiso 1 1 d
C4H_1 C -0.0770(16) 1.0750(15) 0.6048(17) 0.178(16) Uiso 1 1 d
C5H_1 C -0.0693(12) 1.0610(15) 0.6544(14) 0.110(11) Uiso 1 1 d
C6H_1 C -0.0670(12) 1.0157(15) 0.6720(12) 0.102(11) Uiso 1 1 d
C7H_1 C -0.0727(14) 0.9298(16) 0.6685(16) 0.126(15) Uiso 1 1 d
C8H_1 C -0.0695(12) 1.1049(14) 0.6819(13) 0.104(12) Uiso 1 1 d
O1I_1 O -0.0693(8) 0.6233(8) 0.9677(8) 0.123(8) Uani 1 1 d
O2I_1 O -0.0699(7) 0.7029(9) 0.9784(7) 0.110(7) Uani 1 1 d
O3I_1 O 0.2683(7) 1.2738(8) 0.9236(7) 0.116(7) Uani 1 1 d
O4I_1 O 0.2053(8) 1.2246(9) 0.9474(7) 0.118(7) Uani 1 1 d
C1I_1 C 0.1466(14) 1.3453(15) 1.0072(13) 0.118(12) Uiso 1 1 d
C2I_1 C 0.1674(14) 1.3867(14) 1.0151(12) 0.113(11) Uiso 1 1 d
C3I_1 C 0.2164(15) 1.3912(14) 0.9963(13) 0.131(13) Uiso 1 1 d
C4I_1 C 0.2378(12) 1.3515(13) 0.9744(11) 0.097(10) Uiso 1 1 d
C5I_1 C 0.2097(12) 1.3088(12) 0.9713(10) 0.086(9) Uiso 1 1 d
C6I_1 C 0.1602(11) 1.3013(11) 0.9847(10) 0.082(9) Uiso 1 1 d
C7I_1 C -0.0900(15) 0.6579(15) 0.9799(13) 0.129(15) Uiso 1 1 d
C8I_1 C 0.2296(13) 1.2663(13) 0.9451(12) 0.106(12) Uiso 1 1 d
O1J_1 O -0.3523(7) 0.9444(8) 0.7820(6) 0.107(7) Uani 1 1 d
O2J_1 O -0.2743(7) 0.9454(8) 0.8228(7) 0.108(7) Uani 1 1 d
O3J_1 O -0.1550(8) 0.8374(10) 0.6710(7) 0.158(10) Uani 1 1 d
O4J_1 O -0.1385(7) 0.8714(8) 0.7442(7) 0.110(7) Uani 1 1 d
C1J_1 C -0.2906(13) 0.9026(12) 0.7516(12) 0.099(10) Uiso 1 1 d
C2J_1 C -0.3239(14) 0.8800(14) 0.7163(15) 0.125(12) Uiso 1 1 d
C3J_1 C -0.3134(15) 0.8496(14) 0.6764(14) 0.141(13) Uiso 1 1 d
C4J_1 C -0.2562(14) 0.8424(12) 0.6771(13) 0.113(11) Uiso 1 1 d
C5J_1 C -0.2245(13) 0.8663(12) 0.7141(13) 0.112(11) Uiso 1 1 d
C6J_1 C -0.2361(11) 0.8943(10) 0.7539(11) 0.086(9) Uiso 1 1 d
C7J_1 C -0.3085(12) 0.9346(10) 0.7900(11) 0.082(10) Uiso 1 1 d
C8J_1 C -0.1682(14) 0.8526(13) 0.7051(15) 0.128(13) Uiso 1 1 d
O1K_1 O -0.3948(8) 1.0350(8) 0.8797(8) 0.115(7) Uani 1 1 d
O2K_1 O -0.3140(8) 1.0351(8) 0.9161(7) 0.111(7) Uani 1 1 d
O3K_1 O 0.3395(8) 0.8609(9) 0.8883(7) 0.133(8) Uani 1 1 d
O4K_1 O 0.2759(7) 0.8915(8) 0.9268(7) 0.109(7) Uani 1 1 d
C1K_1 C 0.3760(14) 0.9241(12) 1.0465(13) 0.104(11) Uiso 1 1 d
C2K_1 C 0.4266(15) 0.9089(13) 1.0480(14) 0.129(13) Uiso 1 1 d
C3K_1 C 0.4415(16) 0.8833(14) 1.0085(16) 0.149(14) Uiso 1 1 d
C4K_1 C 0.4066(14) 0.8743(12) 0.9690(13) 0.114(11) Uiso 1 1 d
C5K_1 C 0.3563(13) 0.8882(11) 0.9660(12) 0.097(10) Uiso 1 1 d
C6K_1 C 0.3423(11) 0.9153(11) 1.0053(12) 0.091(10) Uiso 1 1 d
C7K_1 C -0.3592(13) 1.0483(11) 0.9139(12) 0.093(11) Uiso 1 1 d
C8K_1 C 0.3192(13) 0.8781(11) 0.9251(12) 0.096(10) Uiso 1 1 d
O1L_1 O 0.0277(8) 0.6318(10) 1.0222(7) 0.128(8) Uani 1 1 d
O2L_1 O 0.0285(8) 0.7080(10) 1.0275(7) 0.130(9) Uani 1 1 d
O3L_1 O -0.0877(8) 1.2549(10) 0.7527(8) 0.136(9) Uani 1 1 d
O4L_1 O -0.0657(7) 1.2075(10) 0.8150(7) 0.122(8) Uani 1 1 d
C1L_1 C 0.0568(12) 0.6655(14) 1.0974(13) 0.095(10) Uiso 1 1 d
C2L_1 C 0.0714(14) 0.6214(15) 1.1090(14) 0.126(12) Uiso 1 1 d
C3L_1 C -0.0823(16) 1.3765(16) 0.8401(17) 0.157(14) Uiso 1 1 d
C4L_1 C -0.0911(17) 1.3362(19) 0.8105(17) 0.164(16) Uiso 1 1 d
C5L_1 C -0.0775(14) 1.2967(15) 0.8291(15) 0.137(13) Uiso 1 1 d
C6L_1 C -0.0582(12) 1.2888(13) 0.8814(12) 0.107(11) Uiso 1 1 d
C7L_1 C 0.0386(15) 0.6708(16) 1.0491(18) 0.131(17) Uiso 1 1 d
C8L_1 C -0.0783(12) 1.2470(13) 0.7985(13) 0.107(13) Uiso 1 1 d
Cu2A_2 Cu 0.17850(16) 0.2777(2) 0.57381(17) 0.140(2) Uani 1 1 d
Cu2B_2 Cu 0.25667(15) 0.33166(19) 0.55326(17) 0.1322(18) Uani 1 1 d
Cu2C_2 Cu 0.21311(15) 0.65139(19) 0.67995(15) 0.1256(18) Uani 1 1 d
Cu2D_2 Cu 0.28459(15) 0.61406(18) 0.63426(14) 0.1175(17) Uani 1 1 d
Cu2E_2 Cu 0.53160(16) 0.87287(16) 0.60736(14) 0.1076(15) Uani 1 1 d
Cu2F_2 Cu 0.52527(15) 0.78077(15) 0.58083(14) 0.0990(14) Uani 1 1 d
Cu2G_2 Cu 0.57819(14) 0.60721(17) 0.86486(13) 0.1044(15) Uani 1 1 d
Cu2H_2 Cu 0.56112(15) 0.58128(18) 0.77500(14) 0.1141(16) Uani 1 1 d
Cu2I_2 Cu 0.54955(16) 0.23684(17) 0.75368(14) 0.1141(16) Uani 1 1 d
Cu2J_2 Cu 0.53640(14) 0.30202(16) 0.69110(14) 0.1029(14) Uani 1 1 d
Cu2K_2 Cu 0.86873(15) 0.4605(2) 0.68329(15) 0.146(2) Uani 1 1 d
Cu2L_2 Cu 0.77874(15) 0.4727(2) 0.63804(16) 0.141(2) Uani 1 1 d
O1A_2 O 0.1656(9) 0.3366(10) 0.6110(7) 0.131(8) Uani 1 1 d
O2A_2 O 0.2320(9) 0.3792(9) 0.5938(8) 0.150(9) Uani 1 1 d
O3A_2 O 0.1865(8) 0.5840(11) 0.6773(8) 0.143(10) Uani 1 1 d
O4A_2 O 0.2500(8) 0.5522(9) 0.6423(8) 0.139(9) Uani 1 1 d
C1A_2 C 0.1750(15) 0.4195(16) 0.6397(14) 0.130(13) Uiso 1 1 d
C2A_2 C 0.1292(16) 0.4047(15) 0.6636(15) 0.141(14) Uiso 1 1 d
C3A_2 C 0.1131(18) 0.447(2) 0.6822(17) 0.181(17) Uiso 1 1 d
C4A_2 C 0.1380(17) 0.4966(16) 0.6868(14) 0.152(14) Uiso 1 1 d
C5A_2 C 0.1846(14) 0.5025(14) 0.6617(12) 0.110(11) Uiso 1 1 d
C6A_2 C 0.1983(13) 0.4635(15) 0.6391(12) 0.105(11) Uiso 1 1 d
C7A_2 C 0.1926(15) 0.3791(15) 0.6135(13) 0.116(14) Uiso 1 1 d
C8A_2 C 0.2132(16) 0.5493(14) 0.6601(13) 0.123(14) Uiso 1 1 d
O1B_2 O 0.2532(8) 0.7135(9) 0.6739(9) 0.145(9) Uani 1 1 d
O2B_2 O 0.3101(8) 0.6822(8) 0.6315(8) 0.120(7) Uani 1 1 d
O3B_2 O 0.4621(7) 0.8606(9) 0.6233(7) 0.112(7) Uani 1 1 d
O4B_2 O 0.4563(7) 0.7833(8) 0.5991(7) 0.104(7) Uani 1 1 d
C1B_2 C 0.3156(14) 0.7611(15) 0.6526(12) 0.109(11) Uiso 1 1 d
C2B_2 C 0.3007(17) 0.802(2) 0.6721(16) 0.162(15) Uiso 1 1 d
C3B_2 C 0.328(2) 0.8467(19) 0.6843(17) 0.197(18) Uiso 1 1 d
C4B_2 C 0.3711(18) 0.8555(17) 0.6488(17) 0.168(16) Uiso 1 1 d
C5B_2 C 0.3886(14) 0.8130(15) 0.6365(12) 0.107(11) Uiso 1 1 d
C6B_2 C 0.3632(13) 0.7710(12) 0.6339(11) 0.095(10) Uiso 1 1 d
C7B_2 C 0.2909(14) 0.7175(15) 0.6509(13) 0.113(12) Uiso 1 1 d
C8B_2 C 0.4345(15) 0.8229(14) 0.6166(12) 0.110(13) Uiso 1 1 d
O1C_2 O 0.4735(8) 0.2309(9) 0.7434(8) 0.124(8) Uani 1 1 d
O2C_2 O 0.4627(7) 0.2891(9) 0.6924(8) 0.113(7) Uani 1 1 d
O3C_2 O 0.2287(8) 0.2598(10) 0.6265(9) 0.163(10) Uani 1 1 d
O4C_2 O 0.2938(7) 0.3045(10) 0.6109(8) 0.139(9) Uani 1 1 d
C1C_2 C 0.3887(15) 0.2477(14) 0.7122(14) 0.129(12) Uiso 1 1 d
C2C_2 C 0.3702(13) 0.2164(12) 0.7432(12) 0.107(11) Uiso 1 1 d
C3C_2 C 0.3172(16) 0.2050(14) 0.7398(14) 0.141(13) Uiso 1 1 d
C4C_2 C 0.2841(14) 0.2270(14) 0.7040(14) 0.131(12) Uiso 1 1 d
C5C_2 C 0.3073(15) 0.2586(12) 0.6711(13) 0.110(11) Uiso 1 1 d
C6C_2 C 0.3611(13) 0.2688(11) 0.6756(12) 0.099(10) Uiso 1 1 d
C7C_2 C 0.4471(14) 0.2587(13) 0.7166(13) 0.108(13) Uiso 1 1 d
C8C_2 C 0.2729(16) 0.2710(13) 0.6342(13) 0.114(13) Uiso 1 1 d
O1D_2 O 0.5029(7) 0.6060(8) 0.8601(7) 0.112(7) Uani 1 1 d
O2D_2 O 0.4896(7) 0.5910(8) 0.7799(7) 0.106(7) Uani 1 1 d
O3D_2 O 0.2597(8) 0.6393(9) 0.7360(8) 0.139(9) Uani 1 1 d
O4D_2 O 0.3217(7) 0.6103(9) 0.6966(8) 0.127(8) Uani 1 1 d
C1D_2 C 0.4183(13) 0.6094(11) 0.8198(13) 0.105(10) Uiso 1 1 d
C2D_2 C 0.4017(13) 0.6154(11) 0.8663(12) 0.105(11) Uiso 1 1 d
C3D_2 C 0.3481(15) 0.6212(12) 0.8645(13) 0.128(12) Uiso 1 1 d
C4D_2 C 0.3128(13) 0.6251(12) 0.8230(13) 0.110(11) Uiso 1 1 d
C5D_2 C 0.3381(13) 0.6173(11) 0.7802(12) 0.099(10) Uiso 1 1 d
C6D_2 C 0.3883(12) 0.6063(11) 0.7773(11) 0.093(10) Uiso 1 1 d
C7D_2 C 0.4763(13) 0.6028(11) 0.8202(13) 0.096(11) Uiso 1 1 d
C8D_2 C 0.3001(14) 0.6234(12) 0.7353(13) 0.109(12) Uiso 1 1 d
O1E_2 O 0.5804(9) 0.6727(8) 0.8406(8) 0.122(8) Uani 1 1 d
O2E_2 O 0.5692(9) 0.6498(8) 0.7656(8) 0.132(8) Uani 1 1 d
O3E_2 O 0.5574(7) 0.8495(9) 0.6692(7) 0.118(7) Uani 1 1 d
O4E_2 O 0.5497(7) 0.7693(8) 0.6464(8) 0.111(7) Uani 1 1 d
C1E_2 C 0.5757(12) 0.7331(13) 0.7869(13) 0.105(10) Uiso 1 1 d
C2E_2 C 0.5835(11) 0.7715(13) 0.8237(11) 0.095(10) Uiso 1 1 d
C3E_2 C 0.5846(12) 0.8164(13) 0.8098(12) 0.104(11) Uiso 1 1 d
C4E_2 C 0.5755(11) 0.8308(11) 0.7647(12) 0.092(10) Uiso 1 1 d
C5E_2 C 0.5675(11) 0.7915(12) 0.7293(11) 0.085(9) Uiso 1 1 d
C6E_2 C 0.5667(10) 0.7434(12) 0.7383(11) 0.087(9) Uiso 1 1 d
C7E_2 C 0.5780(12) 0.6825(14) 0.7985(14) 0.103(12) Uiso 1 1 d
C8E_2 C 0.5569(11) 0.8044(13) 0.6756(11) 0.089(11) Uiso 1 1 d
O1F_2 O 0.5485(8) 0.2880(9) 0.7997(7) 0.108(7) Uani 1 1 d
O2F_2 O 0.5383(7) 0.3484(8) 0.7473(8) 0.112(7) Uani 1 1 d
O3F_2 O 0.5717(7) 0.5401(8) 0.8740(7) 0.102(7) Uani 1 1 d
O4F_2 O 0.5531(7) 0.5142(8) 0.7969(8) 0.110(7) Uani 1 1 d
C1F_2 C 0.5501(11) 0.3735(12) 0.8259(11) 0.084(9) Uiso 1 1 d
C2F_2 C 0.5548(13) 0.3583(13) 0.8732(14) 0.125(12) Uiso 1 1 d
C3F_2 C 0.5627(12) 0.3984(14) 0.9133(12) 0.105(11) Uiso 1 1 d
C4F_2 C 0.5619(12) 0.4437(13) 0.8966(13) 0.106(11) Uiso 1 1 d
C5F_2 C 0.5574(11) 0.4579(12) 0.8492(12) 0.090(9) Uiso 1 1 d
C6F_2 C 0.5475(11) 0.4215(12) 0.8118(11) 0.091(10) Uiso 1 1 d
C7F_2 C 0.5461(12) 0.3282(13) 0.7913(13) 0.099(13) Uiso 1 1 d
C8F_2 C 0.5608(11) 0.5074(13) 0.8404(13) 0.093(11) Uiso 1 1 d
O1G_2 O 0.8443(8) 0.4977(10) 0.7338(7) 0.137(9) Uani 1 1 d
O2G_2 O 0.7665(8) 0.5063(10) 0.6951(7) 0.141(9) Uani 1 1 d
O3G_2 O 0.6507(7) 0.6016(8) 0.8549(7) 0.113(7) Uani 1 1 d
O4G_2 O 0.6351(7) 0.5742(9) 0.7774(7) 0.122(8) Uani 1 1 d
C1G_2 C 0.7858(13) 0.5448(11) 0.7742(12) 0.099(10) Uiso 1 1 d
C2G_2 C 0.8254(13) 0.5568(12) 0.8109(14) 0.115(12) Uiso 1 1 d
C3G_2 C 0.8081(15) 0.5773(13) 0.8520(14) 0.129(12) Uiso 1 1 d
C4G_2 C 0.7556(16) 0.5922(13) 0.8540(14) 0.136(13) Uiso 1 1 d
C5G_2 C 0.7184(14) 0.5766(12) 0.8135(13) 0.109(11) Uiso 1 1 d
C6G_2 C 0.7307(12) 0.5529(11) 0.7717(11) 0.097(10) Uiso 1 1 d
C7G_2 C 0.8000(15) 0.5148(12) 0.7275(13) 0.110(13) Uiso 1 1 d
C8G_2 C 0.6617(12) 0.5831(11) 0.8126(12) 0.091(11) Uiso 1 1 d
O1H_2 O 0.8336(9) 0.4042(10) 0.7056(8) 0.155(10) Uani 1 1 d
O2H_2 O 0.7558(8) 0.4185(11) 0.6663(8) 0.147(10) Uani 1 1 d
O3H_2 O 0.6235(7) 0.2548(9) 0.7514(8) 0.118(8) Uani 1 1 d
O4H_2 O 0.6121(8) 0.3083(9) 0.6970(7) 0.119(8) Uani 1 1 d
C1H_2 C 0.7693(15) 0.3486(15) 0.7141(14) 0.132(13) Uiso 1 1 d
C2H_2 C 0.799(2) 0.3151(19) 0.7445(19) 0.194(18) Uiso 1 1 d
C3H_2 C 0.784(2) 0.2840(18) 0.7712(17) 0.186(18) Uiso 1 1 d
C4H_2 C 0.726(2) 0.2693(17) 0.7589(17) 0.183(17) Uiso 1 1 d
C5H_2 C 0.6972(14) 0.2987(13) 0.7278(12) 0.099(10) Uiso 1 1 d
C6H_2 C 0.7099(13) 0.3394(13) 0.7084(11) 0.101(10) Uiso 1 1 d
C7H_2 C 0.7814(14) 0.3939(13) 0.6933(13) 0.108(12) Uiso 1 1 d
C8H_2 C 0.6414(18) 0.2861(15) 0.7280(15) 0.134(17) Uiso 1 1 d
O1I_2 O 0.8786(10) 0.4229(12) 0.6225(10) 0.208(14) Uani 1 1 d
O2I_2 O 0.8014(9) 0.4358(11) 0.5864(8) 0.161(11) Uani 1 1 d
O3I_2 O 0.1767(8) 0.6547(11) 0.6165(7) 0.174(12) Uani 1 1 d
O4I_2 O 0.2398(8) 0.6193(10) 0.5772(7) 0.141(9) Uani 1 1 d
C1I_2 C 0.145(2) 0.613(2) 0.449(2) 0.207(19) Uiso 1 1 d
C2I_2 C 0.106(2) 0.649(2) 0.446(2) 0.24(2) Uiso 1 1 d
C3I_2 C 0.086(3) 0.667(2) 0.494(3) 0.29(3) Uiso 1 1 d
C4I_2 C 0.121(3) 0.678(2) 0.529(2) 0.24(2) Uiso 1 1 d
C5I_2 C 0.160(2) 0.643(2) 0.532(2) 0.196(18) Uiso 1 1 d
C6I_2 C 0.1762(17) 0.6167(16) 0.494(2) 0.163(15) Uiso 1 1 d
C7I_2 C 0.833(2) 0.4118(18) 0.5894(19) 0.17(2) Uiso 1 1 d
C8I_2 C 0.1985(18) 0.6384(15) 0.5784(17) 0.162(16) Uiso 1 1 d
O1J_2 O 0.5032(9) 0.8802(8) 0.5403(7) 0.118(8) Uani 1 1 d
O2J_2 O 0.5021(8) 0.8029(8) 0.5191(6) 0.099(7) Uani 1 1 d
O3J_2 O 0.5522(9) 0.1912(8) 0.7008(8) 0.134(8) Uani 1 1 d
O4J_2 O 0.5378(8) 0.2462(9) 0.6479(7) 0.113(7) Uani 1 1 d
C1J_2 C 0.4759(14) 0.8603(17) 0.4637(15) 0.131(13) Uiso 1 1 d
C2J_2 C 0.4642(16) 0.9045(18) 0.4547(16) 0.167(15) Uiso 1 1 d
C3J_2 C 0.446(2) 0.922(2) 0.410(2) 0.24(2) Uiso 1 1 d
C4J_2 C 0.5620(17) 0.1253(19) 0.6280(16) 0.169(16) Uiso 1 1 d
C5J_2 C 0.5423(12) 0.1682(14) 0.6218(13) 0.111(11) Uiso 1 1 d
C6J_2 C 0.5268(13) 0.1800(14) 0.5704(14) 0.126(12) Uiso 1 1 d
C7J_2 C 0.4946(12) 0.8405(14) 0.5118(13) 0.098(13) Uiso 1 1 d
C8J_2 C 0.5415(13) 0.2032(15) 0.6634(15) 0.113(14) Uiso 1 1 d
O1K_2 O 0.8901(9) 0.5190(12) 0.6542(9) 0.178(12) Uani 1 1 d
O2K_2 O 0.8125(8) 0.5270(11) 0.6146(8) 0.167(11) Uani 1 1 d
O3K_2 O 0.1419(9) 0.3023(11) 0.5178(8) 0.144(9) Uani 1 1 d
O4K_2 O 0.2081(9) 0.3525(11) 0.5003(8) 0.155(10) Uani 1 1 d
C1K_2 C 0.8836(17) 0.5871(14) 0.6013(14) 0.126(13) Uiso 1 1 d
C2K_2 C 0.9343(16) 0.6008(15) 0.6179(13) 0.128(13) Uiso 1 1 d
C3K_2 C 0.9452(15) 0.6395(16) 0.5947(16) 0.146(14) Uiso 1 1 d
C4K_2 C 0.9166(19) 0.6634(15) 0.5554(16) 0.160(15) Uiso 1 1 d
C5K_2 C 0.8662(17) 0.6399(16) 0.5445(15) 0.133(13) Uiso 1 1 d
C6K_2 C 0.8494(13) 0.6000(13) 0.5659(13) 0.107(11) Uiso 1 1 d
C7K_2 C 0.857(2) 0.5430(18) 0.6224(17) 0.17(2) Uiso 1 1 d
C8K_2 C 0.1602(17) 0.3335(15) 0.4948(15) 0.137(16) Uiso 1 1 d
O1L_2 O 0.5991(8) 0.8704(8) 0.5847(8) 0.127(8) Uani 1 1 d
O2L_2 O 0.5958(7) 0.7921(8) 0.5669(7) 0.100(7) Uani 1 1 d
O3L_2 O 0.2066(9) 0.2273(10) 0.5354(9) 0.166(10) Uani 1 1 d
O4L_2 O 0.2711(9) 0.2754(10) 0.5154(8) 0.140(9) Uani 1 1 d
C1L_2 C 0.6677(18) 0.8378(18) 0.5512(16) 0.162(15) Uiso 1 1 d
C2L_2 C 0.693(2) 0.888(2) 0.561(2) 0.21(2) Uiso 1 1 d
C3L_2 C 0.737(2) 0.891(2) 0.538(2) 0.24(2) Uiso 1 1 d
C4L_2 C 0.763(3) 0.849(3) 0.512(2) 0.26(3) Uiso 1 1 d
C5L_2 C 0.733(2) 0.799(2) 0.511(2) 0.20(2) Uiso 1 1 d
C6L_2 C 0.6864(14) 0.7984(13) 0.5278(12) 0.112(11) Uiso 1 1 d
C7L_2 C 0.6130(13) 0.8333(14) 0.5697(12) 0.100(13) Uiso 1 1 d
C8L_2 C 0.7553(17) 0.7643(18) 0.4860(16) 0.139(17) Uiso 1 1 d
N11_3 N -0.4599(9) 0.9929(13) 0.7887(10) 0.163(13) Uani 1 1 d
N21_3 N -0.0086(10) 0.7954(9) 0.9633(9) 0.121(9) Uani 1 1 d
N61_3 N -0.2143(9) 0.9895(11) 0.9127(9) 0.113(9) Uani 1 1 d
N71_3 N 0.1708(11) 1.1225(10) 0.9449(10) 0.136(10) Uani 1 1 d
N91_3 N -0.0423(11) 1.1041(11) 0.8372(8) 0.136(11) Uani 1 1 d
N151_3 N -0.0469(11) 0.8997(11) 0.8153(9) 0.126(10) Uani 1 1 d
N171_3 N 0.1617(11) 0.9149(13) 0.9110(11) 0.142(11) Uani 1 1 d
N201_3 N -0.1124(12) 1.2507(11) 0.6465(9) 0.163(12) Uani 1 1 d
N11A_3 N 0.0185(15) 0.5498(10) 0.9516(14) 0.141(12) Uani 1 1 d
N21A_3 N 0.1094(11) 0.2351(12) 0.5879(10) 0.134(9) Uiso 1 1 d
N21B_3 N 0.3177(10) 0.3781(14) 0.5359(10) 0.164(14) Uani 1 1 d
N11C_3 N 0.3536(10) 0.8095(11) 0.7984(8) 0.094(8) Uani 1 1 d
N21C_3 N 0.1548(10) 0.6748(11) 0.7170(9) 0.132(11) Uani 1 1 d
N21D_3 N 0.3463(10) 0.5771(12) 0.5976(10) 0.159(12) Uani 1 1 d
N21N_3 N 0.5335(14) 0.9432(14) 0.6306(12) 0.199(15) Uani 1 1 d
N21E_3 N 0.3496(12) 1.2734(10) 0.8549(10) 0.116(9) Uiso 1 1 d
N21F_3 N 0.5145(10) 0.7048(8) 0.5574(9) 0.110(8) Uani 1 1 d
N21G_3 N 0.5886(9) 0.6307(10) 0.9388(8) 0.092(8) Uani 1 1 d
N21H_3 N 0.5480(12) 0.5627(11) 0.6941(12) 0.145(12) Uiso 1 1 d
N21I_3 N 0.5549(12) 0.1844(11) 0.8042(9) 0.137(11) Uani 1 1 d
N21J_3 N 0.5281(10) 0.3546(9) 0.6360(8) 0.112(9) Uani 1 1 d
N21M_3 N 0.9420(9) 0.4492(12) 0.7285(12) 0.159(12) Uani 1 1 d
N21K_3 N -0.1077(9) 0.7922(12) 0.5890(9) 0.145(12) Uani 1 1 d
N21L_3 N 0.7009(11) 0.4875(11) 0.6029(11) 0.150(11) Uiso 1 1 d
C71_3 C -0.0052(17) 0.8294(15) 0.8705(15) 0.169(16) Uiso 1 1 d
C73_3 C 0.7295(18) 0.7285(19) 0.9208(17) 0.156(15) Uiso 1 1 d
C76_3 C 0.2868(14) 0.7902(14) -0.0038(15) 0.138(13) Uiso 1 1 d
C103_3 C 0.429(2) 0.7367(17) 0.8932(17) 0.179(17) Uiso 1 1 d
C158_3 C -0.194(2) 1.0338(19) 0.9283(18) 0.20(2) Uiso 1 1 d
C160_3 C 0.3983(18) 0.7528(15) 0.9640(17) 0.158(15) Uiso 1 1 d
C163_3 C 0.3237(15) 0.8170(14) 0.0624(14) 0.128(13) Uiso 1 1 d
C165_3 C 0.7927(19) 0.7171(18) 0.6152(19) 0.21(2) Uiso 1 1 d
C172_3 C 0.502(2) 0.7369(16) 1.0540(17) 0.192(18) Uiso 1 1 d
C178_3 C 0.4839(16) 0.7160(14) 0.9556(17) 0.142(14) Uiso 1 1 d
C182_3 C 0.649(2) 0.698(2) 0.645(2) 0.24(2) Uiso 1 1 d
C185_3 C 0.4260(18) 0.7516(16) 1.0662(18) 0.186(17) Uiso 1 1 d
C188_3 C 0.728(2) 0.970(2) 0.029(2) 0.23(2) Uiso 1 1 d
C190_3 C -0.477(2) 0.9478(18) 0.7668(19) 0.192(19) Uiso 1 1 d
C191_3 C 0.040(2) 0.8125(18) 0.8494(18) 0.21(2) Uiso 1 1 d
C192_3 C -0.529(3) 0.938(3) 0.737(3) 0.35(4) Uiso 1 1 d
C198_3 C 0.651(3) 0.658(3) 0.678(2) 0.26(3) Uiso 1 1 d
C201_3 C 0.3891(18) 0.7458(16) 0.9168(19) 0.166(15) Uiso 1 1 d
C202_3 C 0.866(2) 0.804(2) 0.881(3) 0.25(2) Uiso 1 1 d
C205_3 C 0.216(2) 0.5627(17) 0.1614(18) 0.181(18) Uiso 1 1 d
C207_3 C 0.144(2) 0.794(2) 0.064(2) 0.21(2) Uiso 1 1 d
C208_3 C 0.287(2) 0.537(2) 0.103(2) 0.23(2) Uiso 1 1 d
C210_3 C 0.148(3) 0.517(3) 0.101(2) 0.26(2) Uiso 1 1 d
C211_3 C 0.3144(17) 0.5675(16) 0.1418(17) 0.160(15) Uiso 1 1 d
C214_3 C 0.8324(19) 0.4339(18) 0.2040(18) 0.204(19) Uiso 1 1 d
C215_3 C 0.538(2) 0.3293(19) 0.3273(19) 0.24(2) Uiso 1 1 d
C216_3 C 0.729(2) 0.733(2) 0.850(3) 0.22(2) Uiso 1 1 d
C219_3 C 0.552(2) 0.868(2) 0.124(2) 0.26(2) Uiso 1 1 d
C220_3 C 0.301(2) 0.681(2) 0.073(2) 0.25(2) Uiso 1 1 d
C221_3 C 0.5697(19) 0.5031(18) 0.0903(19) 0.21(2) Uiso 1 1 d
C222_3 C 0.4483(19) 0.7341(16) 0.9815(17) 0.158(15) Uiso 1 1 d
C224_3 C 0.174(3) 0.826(2) 0.110(2) 0.24(2) Uiso 1 1 d
C225_3 C 0.5813(16) 0.6656(15) 0.1807(14) 0.150(14) Uiso 1 1 d
C226_3 C 0.238(2) 0.8083(18) 0.053(2) 0.180(17) Uiso 1 1 d
C230_3 C 0.195(2) 0.7835(19) 0.024(2) 0.22(2) Uiso 1 1 d
C231_3 C 0.793(3) 0.472(2) 0.176(2) 0.28(3) Uiso 1 1 d
C232_3 C 0.4711(17) 0.7190(15) 0.9111(17) 0.145(14) Uiso 1 1 d
C234_3 C 0.7697(17) 0.9400(16) 0.0005(16) 0.184(17) Uiso 1 1 d
C235_3 C 0.196(2) 0.119(2) 0.732(2) 0.25(2) Uiso 1 1 d
C236_3 C 0.163(3) 0.500(2) 0.070(2) 0.25(2) Uiso 1 1 d
C237_3 C 0.274(2) 0.5820(17) 0.1807(18) 0.195(18) Uiso 1 1 d
C242_3 C 0.577(2) 0.483(2) 0.029(2) 0.24(2) Uiso 1 1 d
C245_3 C 0.231(2) 0.824(2) 0.097(2) 0.24(2) Uiso 1 1 d
C246_3 C 0.933(3) 0.785(2) 0.081(2) 0.29(3) Uiso 1 1 d
C249_3 C 0.2915(18) 0.8073(15) 0.0383(17) 0.143(14) Uiso 1 1 d
C250_3 C -0.017(2) 0.936(2) 0.8160(19) 0.23(2) Uiso 1 1 d
C252_3 C 0.5679(13) 0.7052(14) 0.1588(13) 0.116(12) Uiso 1 1 d
C253_3 C 0.642(3) 0.517(2) 0.073(2) 0.31(3) Uiso 1 1 d
C256_3 C 0.139(3) 0.359(2) 0.872(3) 0.29(3) Uiso 1 1 d
C259_3 C 0.7062(17) 0.7585(17) 0.7628(18) 0.178(16) Uiso 1 1 d
C260_3 C 0.2156(19) 0.5344(16) 0.1151(17) 0.169(17) Uiso 1 1 d
C261_3 C 0.860(2) 0.793(2) 0.929(2) 0.25(2) Uiso 1 1 d
C262_3 C 0.052(3) 0.573(3) 0.612(3) 0.29(3) Uiso 1 1 d
C263_3 C 0.843(2) 0.841(2) 0.859(2) 0.26(3) Uiso 1 1 d
C264_3 C 0.145(3) 0.898(3) 0.953(3) 0.34(3) Uiso 1 1 d
C265_3 C 0.040(3) 0.545(3) 0.647(3) 0.28(3) Uiso 1 1 d
C266_3 C 0.456(2) 0.7404(16) 1.0372(19) 0.175(16) Uiso 1 1 d
C269_3 C 0.454(2) 0.014(2) 0.979(2) 0.29(3) Uiso 1 1 d
C270_3 C 0.220(2) 0.674(2) 0.087(2) 0.27(3) Uiso 1 1 d
C273_3 C 0.724(2) 0.807(3) 0.853(2) 0.29(3) Uiso 1 1 d
C274_3 C 0.252(3) 0.639(2) 0.037(2) 0.28(3) Uiso 1 1 d
C278_3 C 0.695(2) 0.705(2) 0.782(2) 0.23(2) Uiso 1 1 d
C280_3 C 0.133(2) 0.5231(19) 0.1346(19) 0.193(18) Uiso 1 1 d
C283_3 C 0.073(3) 0.347(2) 0.844(3) 0.33(3) Uiso 1 1 d
C286_3 C 0.709(3) 0.764(2) 0.904(3) 0.24(2) Uiso 1 1 d
C289_3 C 0.804(2) 0.700(2) 0.799(3) 0.28(3) Uiso 1 1 d
C290_3 C 0.074(3) 0.495(3) 0.508(3) 0.29(3) Uiso 1 1 d
C294_3 C 0.676(3) 0.232(3) 0.597(3) 0.34(3) Uiso 1 1 d
C295_3 C 0.061(3) 0.441(3) 0.538(3) 0.34(3) Uiso 1 1 d
C296_3 C 0.641(3) 0.498(3) 0.699(3) 0.32(3) Uiso 1 1 d
C302_3 C 0.7123(18) 0.758(2) 0.818(2) 0.181(17) Uiso 1 1 d
C305_3 C 0.046(2) 0.493(2) 0.586(2) 0.28(2) Uiso 1 1 d
C309_3 C 0.845(2) 0.475(2) 0.126(2) 0.26(2) Uiso 1 1 d
C312_3 C 0.226(2) 0.994(2) 0.343(2) 0.28(3) Uiso 1 1 d
C314_3 C 0.011(3) 0.440(2) 0.596(2) 0.29(3) Uiso 1 1 d
C317_3 C 0.799(3) 0.722(3) 0.751(3) 0.38(4) Uiso 1 1 d
C319_3 C 0.708(3) 0.634(3) 0.678(3) 0.38(4) Uiso 1 1 d
C350_3 C 0.703(3) 0.719(3) 0.886(3) 0.26(3) Uiso 1 1 d
C361_3 C 0.140(3) 0.949(2) 0.897(2) 0.28(3) Uiso 1 1 d
C363_3 C 0.087(2) 0.946(2) 0.952(2) 0.23(2) Uiso 1 1 d
C368_3 C 0.169(3) 0.379(2) 0.825(3) 0.32(3) Uiso 1 1 d
C397_3 C 0.141(3) 1.095(2) 0.920(2) 0.28(3) Uiso 1 1 d
C409_3 C 0.623(3) 0.442(3) 0.720(2) 0.31(3) Uiso 1 1 d
C431_3 C 0.93(2) 0.83(2) 0.13(2) 0.8(3) Uiso 1 1 d
C11A_3 C -0.0052(16) 0.519(2) 0.9147(16) 0.162(17) Uiso 1 1 d
C12A_3 C 0.0052(17) 0.4720(18) 0.9063(15) 0.150(15) Uiso 1 1 d
C13A_3 C 0.0418(17) 0.4534(15) 0.9393(16) 0.144(14) Uiso 1 1 d
C14A_3 C 0.0693(13) 0.4814(15) 0.9788(13) 0.122(12) Uiso 1 1 d
C15A_3 C 0.0566(17) 0.5237(19) 0.9814(15) 0.151(16) Uiso 1 1 d
C21A_3 C 0.065(2) 0.2638(18) 0.5755(18) 0.189(19) Uiso 1 1 d
C22A_3 C 0.0200(16) 0.2333(18) 0.5871(15) 0.150(14) Uiso 1 1 d
C23A_3 C 0.0210(15) 0.1922(17) 0.5990(14) 0.136(13) Uiso 1 1 d
C24A_3 C 0.063(2) 0.1698(19) 0.6113(18) 0.206(19) Uiso 1 1 d
C25A_3 C 0.1164(16) 0.1929(17) 0.5988(15) 0.163(14) Uiso 1 1 d
C21B_3 C 0.348(2) 0.4029(19) 0.564(2) 0.22(2) Uiso 1 1 d
C25B_3 C 0.3341(13) 0.3720(13) 0.4932(14) 0.216(13) Uiso 1 1 d
C11C_3 C 0.3471(12) 0.7661(13) 0.7788(12) 0.106(11) Uiso 1 1 d
C12C_3 C 0.3845(19) 0.7403(15) 0.7561(14) 0.148(14) Uiso 1 1 d
C13C_3 C 0.4291(17) 0.7654(18) 0.7610(15) 0.144(14) Uiso 1 1 d
C14C_3 C 0.438(2) 0.813(2) 0.7832(18) 0.191(18) Uiso 1 1 d
C15C_3 C 0.3966(19) 0.8370(15) 0.7989(14) 0.149(15) Uiso 1 1 d
C21C_3 C 0.1620(14) 0.7009(13) 0.7546(14) 0.121(12) Uiso 1 1 d
C22C_3 C 0.123(2) 0.7255(17) 0.7822(18) 0.193(18) Uiso 1 1 d
C23C_3 C 0.077(2) 0.7081(19) 0.764(2) 0.185(18) Uiso 1 1 d
C24C_3 C 0.063(2) 0.6802(19) 0.724(2) 0.196(18) Uiso 1 1 d
C25C_3 C 0.109(2) 0.6663(15) 0.6999(16) 0.165(17) Uiso 1 1 d
C21M_3 C 0.4851(13) 0.9742(12) 0.6200(12) 0.198(12) Uiso 1 1 d
C21E_3 C 0.3317(15) 1.3090(16) 0.8308(14) 0.142(13) Uiso 1 1 d
C22E_3 C 0.363(2) 1.3476(17) 0.8119(16) 0.182(17) Uiso 1 1 d
C24E_3 C 0.5860(14) 0.9920(14) 0.6854(14) 0.202(13) Uiso 1 1 d
C25M_3 C 0.568(2) 0.950(2) 0.647(2) 0.25(3) Uiso 1 1 d
C25E_3 C 0.3978(15) 1.2651(12) 0.8605(11) 0.105(11) Uiso 1 1 d
C21F_3 C 0.4615(13) 0.6891(12) 0.5226(12) 0.195(12) Uiso 1 1 d
C21G_3 C 0.5631(14) 0.6030(12) 0.9656(14) 0.120(12) Uiso 1 1 d
C22G_3 C 0.5678(18) 0.6202(17) 1.0189(16) 0.166(16) Uiso 1 1 d
C23G_3 C 0.6060(15) 0.6549(15) 1.0305(13) 0.126(12) Uiso 1 1 d
C24G_3 C 0.6283(14) 0.6842(13) 1.0028(14) 0.125(12) Uiso 1 1 d
C25G_3 C 0.6160(13) 0.6683(13) 0.9544(13) 0.108(12) Uiso 1 1 d
C21I_3 C 0.596(2) 0.174(2) 0.834(2) 0.27(3) Uiso 1 1 d
C22J_3 C 0.4830(13) 0.3983(13) 0.5646(13) 0.231(13) Uiso 1 1 d
C21K_3 C 0.974(3) 0.490(3) 0.741(3) 0.36(4) Uiso 1 1 d
C25K_3 C 0.9547(14) 0.4080(14) 0.7091(14) 0.231(14) Uiso 1 1 d

loop_
_atom_site_aniso_label
_atom_site_aniso_U_11
_atom_site_aniso_U_22
_atom_site_aniso_U_33
_atom_site_aniso_U_23
_atom_site_aniso_U_13
_atom_site_aniso_U_12
Cu1A_1 0.098(3) 0.164(5) 0.098(3) -0.020(3) 0.045(3) 0.018(3)
Cu1B_1 0.094(3) 0.163(5) 0.100(3) -0.014(3) 0.044(3) 0.016(3)
Cu1C_1 0.076(3) 0.177(5) 0.092(3) -0.017(3) 0.025(3) 0.022(3)
Cu1D_1 0.072(3) 0.166(5) 0.100(3) -0.012(3) 0.025(3) 0.015(3)
Cu1E_1 0.070(3) 0.164(4) 0.097(3) 0.001(3) 0.031(2) -0.002(3)
Cu1F_1 0.067(3) 0.153(4) 0.102(3) 0.005(3) 0.034(2) 0.005(3)
Cu1G_1 0.068(3) 0.199(5) 0.090(3) 0.005(3) 0.018(2) -0.003(3)
Cu1H_1 0.066(3) 0.192(5) 0.085(3) -0.002(3) 0.020(2) -0.002(3)
Cu1I_1 0.058(3) 0.172(4) 0.078(3) -0.004(3) 0.018(2) 0.012(3)
Cu1J_1 0.060(3) 0.193(5) 0.076(3) -0.003(3) 0.021(2) 0.018(3)
Cu1K_1 0.076(3) 0.196(5) 0.082(3) -0.037(3) 0.007(2) 0.036(3)
Cu1L_1 0.075(3) 0.190(5) 0.084(3) -0.036(3) 0.006(2) 0.046(3)
O1A_1 0.127(18) 0.13(2) 0.076(15) -0.033(14) 0.037(13) 0.031(14)
O2A_1 0.103(17) 0.21(2) 0.091(16) -0.067(17) 0.002(13) -0.015(15)
O3A_1 0.15(2) 0.18(2) 0.081(17) -0.034(16) -0.019(14) 0.047(17)
O4A_1 0.090(16) 0.15(2) 0.093(16) -0.025(15) 0.010(12) 0.031(14)
O1B_1 0.086(15) 0.18(3) 0.107(16) 0.002(16) 0.058(13) 0.029(15)
O2B_1 0.122(17) 0.116(18) 0.118(17) -0.001(14) 0.067(14) 0.023(14)
O3B_1 0.068(14) 0.136(19) 0.16(2) -0.030(16) 0.057(14) 0.026(13)
O4B_1 0.068(14) 0.18(2) 0.096(16) -0.002(16) 0.022(12) 0.038(14)
O1C_1 0.130(18) 0.109(18) 0.118(18) 0.018(15) 0.052(14) 0.010(14)
O2C_1 0.070(14) 0.15(2) 0.117(17) 0.005(15) 0.035(13) 0.015(13)
O3C_1 0.098(16) 0.123(18) 0.099(16) -0.014(13) 0.027(13) -0.005(13)
O4C_1 0.079(14) 0.161(19) 0.076(14) 0.008(14) 0.047(11) 0.001(13)
O1D_1 0.063(15) 0.29(3) 0.113(18) -0.097(19) 0.003(13) 0.040(16)
O2D_1 0.090(16) 0.23(3) 0.102(17) -0.058(18) 0.000(13) 0.039(16)
O3D_1 0.036(13) 0.32(3) 0.120(18) -0.075(19) -0.005(12) 0.048(16)
O4D_1 0.049(14) 0.19(2) 0.16(2) -0.033(18) 0.012(14) 0.005(14)
O1E_1 0.037(13) 0.22(2) 0.133(19) 0.002(18) 0.033(13) 0.000(13)
O2E_1 0.019(11) 0.16(2) 0.124(17) -0.011(16) -0.003(11) -0.017(11)
O3E_1 0.087(15) 0.134(19) 0.112(17) 0.024(15) -0.004(13) 0.006(13)
O4E_1 0.069(13) 0.120(17) 0.091(15) 0.015(13) 0.007(11) -0.004(11)
O1F_1 0.043(13) 0.23(2) 0.094(16) 0.024(16) 0.009(11) 0.005(13)
O2F_1 0.035(12) 0.19(2) 0.108(16) 0.004(15) 0.032(11) -0.020(12)
O3F_1 0.065(14) 0.18(2) 0.102(16) 0.022(16) -0.007(12) -0.023(13)
O4F_1 0.040(12) 0.23(2) 0.075(14) 0.027(15) 0.016(11) -0.005(13)
O1G_1 0.039(12) 0.21(2) 0.110(17) 0.002(16) -0.003(12) 0.000(13)
O2G_1 0.047(14) 0.23(3) 0.115(18) 0.001(17) 0.020(12) -0.019(14)
O3G_1 0.061(14) 0.19(2) 0.075(14) 0.005(15) 0.006(11) 0.004(13)
O4G_1 0.090(17) 0.20(2) 0.074(14) 0.001(15) 0.023(12) -0.014(15)
O1H_1 0.104(17) 0.20(3) 0.095(17) 0.010(18) 0.018(13) 0.026(16)
O2H_1 0.115(18) 0.19(2) 0.059(15) 0.030(15) 0.005(12) 0.043(16)
O3H_1 0.131(18) 0.094(18) 0.107(16) -0.028(14) 0.046(13) 0.008(13)
O4H_1 0.079(15) 0.16(2) 0.085(16) -0.034(15) -0.001(12) -0.007(13)
O1I_1 0.099(17) 0.128(19) 0.15(2) -0.028(15) 0.048(15) 0.022(14)
O2I_1 0.066(13) 0.19(2) 0.083(15) -0.004(14) 0.035(11) 0.036(14)
O3I_1 0.079(15) 0.17(2) 0.103(16) -0.012(15) 0.052(12) 0.009(13)
O4I_1 0.117(17) 0.14(2) 0.107(17) 0.018(15) 0.060(14) 0.013(15)
O1J_1 0.049(13) 0.19(2) 0.086(14) -0.018(14) 0.007(10) 0.046(13)
O2J_1 0.073(14) 0.17(2) 0.079(15) -0.014(14) 0.007(12) 0.033(13)
O3J_1 0.078(16) 0.31(3) 0.079(15) -0.087(18) 0.011(12) 0.050(17)
O4J_1 0.068(14) 0.18(2) 0.091(15) -0.020(14) 0.029(11) 0.038(13)
O1K_1 0.083(15) 0.154(19) 0.111(17) -0.034(15) 0.046(13) 0.009(13)
O2K_1 0.079(15) 0.17(2) 0.081(14) -0.024(14) 0.009(11) 0.016(13)
O3K_1 0.100(17) 0.21(2) 0.084(15) -0.052(16) 0.011(13) 0.004(15)
O4K_1 0.065(14) 0.17(2) 0.098(16) 0.000(15) 0.023(12) 0.019(13)
O1L_1 0.119(18) 0.19(2) 0.081(15) -0.021(16) 0.024(13) 0.016(16)
O2L_1 0.121(17) 0.22(3) 0.052(13) -0.021(17) 0.036(12) 0.013(16)
O3L_1 0.099(17) 0.22(3) 0.083(17) 0.005(17) 0.000(13) 0.000(16)
O4L_1 0.080(15) 0.20(3) 0.080(15) 0.010(17) -0.003(12) -0.007(15)
Cu2A_2 0.075(3) 0.226(6) 0.119(4) -0.021(4) 0.040(3) -0.036(3)
Cu2B_2 0.066(3) 0.207(5) 0.126(4) 0.000(4) 0.033(3) -0.010(3)
Cu2C_2 0.070(3) 0.219(5) 0.088(3) -0.030(3) 0.016(3) 0.025(3)
Cu2D_2 0.067(3) 0.200(5) 0.085(3) -0.027(3) 0.017(2) 0.016(3)
Cu2E_2 0.114(3) 0.124(4) 0.084(3) -0.022(3) 0.013(3) 0.019(3)
Cu2F_2 0.095(3) 0.124(4) 0.082(3) -0.012(3) 0.031(2) 0.017(3)
Cu2G_2 0.077(3) 0.165(4) 0.071(3) -0.024(3) 0.017(2) 0.018(3)
Cu2H_2 0.085(3) 0.188(5) 0.070(3) -0.026(3) 0.017(2) 0.030(3)
Cu2I_2 0.103(4) 0.151(4) 0.084(3) -0.014(3) -0.003(3) 0.007(3)
Cu2J_2 0.076(3) 0.148(4) 0.082(3) -0.016(3) 0.007(2) 0.001(3)
Cu2K_2 0.055(3) 0.298(7) 0.084(3) -0.038(4) 0.012(2) 0.030(3)
Cu2L_2 0.055(3) 0.277(7) 0.090(3) -0.027(4) 0.013(2) 0.022(3)
O1A_2 0.119(18) 0.20(3) 0.079(15) -0.002(16) 0.032(13) 0.011(18)
O2A_2 0.100(18) 0.22(3) 0.13(2) -0.046(19) 0.053(15) -0.019(16)
O3A_2 0.068(15) 0.23(3) 0.123(19) -0.027(19) 0.023(13) -0.041(17)
O4A_2 0.076(16) 0.22(3) 0.124(18) -0.046(18) 0.054(14) -0.018(15)
O1B_2 0.070(15) 0.20(3) 0.16(2) -0.007(19) 0.040(14) -0.005(15)
O2B_2 0.094(16) 0.114(19) 0.15(2) -0.022(16) 0.016(14) -0.017(14)
O3B_2 0.048(13) 0.18(2) 0.100(16) -0.037(15) 0.003(11) 0.005(14)
O4B_2 0.078(15) 0.140(19) 0.097(16) -0.003(14) 0.019(12) 0.009(13)
O1C_2 0.101(17) 0.16(2) 0.108(17) -0.010(16) 0.013(14) -0.021(15)
O2C_2 0.069(14) 0.16(2) 0.112(17) -0.007(16) 0.009(12) -0.004(13)
O3C_2 0.050(15) 0.28(3) 0.15(2) 0.03(2) -0.015(14) -0.035(16)
O4C_2 0.058(14) 0.23(3) 0.127(19) 0.032(19) -0.007(13) 0.001(15)
O1D_2 0.052(13) 0.19(2) 0.092(16) -0.019(15) 0.010(11) 0.022(13)
O2D_2 0.075(14) 0.17(2) 0.071(14) -0.022(14) -0.001(11) 0.049(13)
O3D_2 0.070(15) 0.22(3) 0.124(18) -0.034(17) 0.012(13) 0.055(15)
O4D_2 0.035(12) 0.23(2) 0.104(17) -0.048(16) -0.012(11) 0.017(13)
O1E_2 0.15(2) 0.13(2) 0.099(17) 0.024(15) 0.044(14) 0.030(15)
O2E_2 0.19(2) 0.096(18) 0.102(18) 0.004(15) -0.004(16) 0.022(16)
O3E_2 0.096(16) 0.15(2) 0.100(17) -0.021(15) -0.007(13) 0.006(13)
O4E_2 0.089(15) 0.140(19) 0.100(16) -0.024(15) 0.003(12) 0.014(13)
O1F_2 0.113(17) 0.13(2) 0.083(15) -0.024(14) 0.037(12) 0.020(13)
O2F_2 0.079(15) 0.16(2) 0.093(16) -0.042(15) 0.015(12) -0.031(13)
O3F_2 0.104(16) 0.119(18) 0.077(14) -0.034(13) 0.002(11) 0.004(13)
O4F_2 0.108(16) 0.14(2) 0.083(16) -0.028(14) 0.025(12) 0.044(13)
O1G_2 0.075(16) 0.25(3) 0.099(16) 0.004(17) 0.040(13) 0.048(16)
O2G_2 0.066(15) 0.30(3) 0.061(14) -0.008(17) 0.026(12) 0.014(16)
O3G_2 0.076(14) 0.18(2) 0.082(15) -0.020(14) 0.017(11) 0.021(13)
O4G_2 0.057(13) 0.24(2) 0.068(14) -0.037(15) 0.012(11) 0.041(14)
O1H_2 0.079(17) 0.27(3) 0.13(2) 0.01(2) 0.056(15) 0.036(17)
O2H_2 0.086(16) 0.28(3) 0.090(17) 0.028(19) 0.030(13) 0.073(18)
O3H_2 0.063(14) 0.18(2) 0.107(17) 0.009(17) -0.020(13) 0.003(14)
O4H_2 0.076(15) 0.21(2) 0.071(14) -0.018(15) 0.023(12) 0.002(14)
O1I_2 0.12(2) 0.37(4) 0.16(2) -0.07(2) 0.11(2) 0.07(2)
O2I_2 0.096(17) 0.27(3) 0.112(18) -0.071(19) -0.014(14) 0.093(19)
O3I_2 0.074(16) 0.38(4) 0.070(15) -0.026(19) 0.000(12) 0.101(19)
O4I_2 0.089(16) 0.24(3) 0.083(15) -0.062(16) -0.009(12) 0.056(16)
O1J_2 0.16(2) 0.14(2) 0.056(13) -0.005(13) -0.002(13) 0.037(15)
O2J_2 0.140(18) 0.107(19) 0.054(13) 0.001(12) 0.024(12) 0.023(13)
O3J_2 0.18(2) 0.14(2) 0.072(17) 0.000(15) -0.029(15) 0.042(16)
O4J_2 0.109(17) 0.16(2) 0.068(14) -0.006(15) 0.011(12) 0.005(14)
O1K_2 0.092(19) 0.33(4) 0.12(2) 0.02(2) 0.037(17) -0.04(2)
O2K_2 0.045(15) 0.33(3) 0.127(19) 0.04(2) 0.022(13) -0.046(17)
O3K_2 0.120(19) 0.22(3) 0.098(18) 0.005(18) 0.035(15) -0.011(17)
O4K_2 0.093(18) 0.28(3) 0.090(17) 0.000(19) 0.038(14) -0.015(18)
O1L_2 0.136(19) 0.100(18) 0.16(2) -0.004(15) 0.076(16) 0.032(14)
O2L_2 0.074(14) 0.101(18) 0.128(17) 0.001(14) 0.033(12) -0.006(12)
O3L_2 0.102(18) 0.26(3) 0.15(2) -0.04(2) 0.079(16) 0.001(17)
O4L_2 0.124(19) 0.19(2) 0.112(17) -0.062(17) 0.060(15) -0.005(18)
N11_3 0.060(18) 0.25(3) 0.16(3) -0.14(2) -0.013(17) 0.005(19)
N21_3 0.15(2) 0.10(2) 0.13(2) -0.027(17) 0.073(18) 0.032(16)
N61_3 0.056(16) 0.19(3) 0.093(19) -0.001(19) -0.019(14) 0.033(17)
N71_3 0.13(2) 0.13(2) 0.14(2) -0.01(2) 0.02(2) -0.06(2)
N91_3 0.15(3) 0.20(3) 0.067(18) 0.059(19) 0.023(17) 0.03(2)
N151_3 0.14(2) 0.14(2) 0.09(2) -0.039(18) 0.005(17) -0.01(2)
N171_3 0.13(2) 0.19(3) 0.12(2) 0.02(2) 0.055(18) 0.10(2)
N201_3 0.24(3) 0.18(3) 0.10(2) 0.08(2) 0.10(2) 0.07(2)
N11A_3 0.18(3) 0.09(2) 0.17(3) 0.00(2) 0.11(3) 0.00(2)
N21B_3 0.10(2) 0.30(4) 0.09(2) -0.01(2) 0.036(17) -0.09(2)
N11C_3 0.098(19) 0.12(2) 0.071(16) -0.023(16) 0.035(14) 0.028(16)
N21C_3 0.067(19) 0.23(3) 0.087(18) -0.09(2) 0.003(14) 0.020(18)
N21D_3 0.09(2) 0.25(3) 0.14(2) -0.04(2) 0.035(18) 0.01(2)
N21N_3 0.17(3) 0.23(4) 0.17(3) -0.09(3) -0.10(2) 0.05(3)
N21F_3 0.15(2) 0.077(18) 0.12(2) 0.011(15) 0.052(17) -0.008(15)
N21G_3 0.095(18) 0.11(2) 0.076(17) -0.016(16) 0.030(14) -0.031(15)
N21I_3 0.15(3) 0.18(3) 0.079(19) 0.052(19) -0.019(18) 0.00(2)
N21J_3 0.15(2) 0.11(2) 0.074(17) 0.033(16) -0.009(16) 0.021(18)
N21M_3 0.046(17) 0.20(3) 0.23(3) -0.07(2) 0.052(19) 0.042(18)
N21K_3 0.07(2) 0.27(4) 0.09(2) -0.04(2) 0.007(16) 0.06(2)

loop_
_atom_type_symbol
_atom_type_description
_atom_type_scat_dispersion_real
_atom_type_scat_dispersion_imag
_atom_type_scat_source
C C 0.0033 0.0016 'International Tables Vol C Tables 4.2.6.8 and 6.1.1.4'
H H 0.0000 0.0000 'International Tables Vol C Tables 4.2.6.8 and 6.1.1.4'
N N 0.0061 0.0033 'International Tables Vol C Tables 4.2.6.8 and 6.1.1.4'
O O 0.0106 0.0060 'International Tables Vol C Tables 4.2.6.8 and 6.1.1.4'
Cu Cu 0.3201 1.2651 'International Tables Vol C Tables 4.2.6.8 and 6.1.1.4'

loop_
_geom_angle_atom_site_label_1
_geom_angle_atom_site_label_2
_geom_angle_atom_site_label_3
_geom_angle
_geom_angle_site_symmetry_1
_geom_angle_site_symmetry_3
O1I_1 Cu1A_1 O1A_1 87.4(13) . .
O1I_1 Cu1A_1 O1L_1 89.6(13) . .
O1A_1 Cu1A_1 O1L_1 166.8(14) . .
O1I_1 Cu1A_1 O1B_1 162.9(14) . .
O1A_1 Cu1A_1 O1B_1 90.8(13) . .
O1L_1 Cu1A_1 O1B_1 88.3(13) . .
O1I_1 Cu1A_1 N11A_3 104.4(16) . .
O1A_1 Cu1A_1 N11A_3 101(2) . .
O1L_1 Cu1A_1 N11A_3 92(2) . .
O1B_1 Cu1A_1 N11A_3 92.6(17) . .
O1I_1 Cu1A_1 Cu1B_1 83.7(9) . .
O1A_1 Cu1A_1 Cu1B_1 85.6(9) . .
O1L_1 Cu1A_1 Cu1B_1 81.3(11) . .
O1B_1 Cu1A_1 Cu1B_1 79.2(11) . .
N11A_3 Cu1A_1 Cu1B_1 170(2) . .
O2B_1 Cu1B_1 O2I_1 172.4(14) . .
O2B_1 Cu1B_1 O2A_1 91.0(13) . .
O2I_1 Cu1B_1 O2A_1 88.8(12) . .
O2B_1 Cu1B_1 O2L_1 88.6(13) . .
O2I_1 Cu1B_1 O2L_1 89.9(12) . .
O2A_1 Cu1B_1 O2L_1 167.0(17) . .
O2B_1 Cu1B_1 N21_3 94.2(14) . .
O2I_1 Cu1B_1 N21_3 93.4(14) . .
O2A_1 Cu1B_1 N21_3 93.1(16) . .
O2L_1 Cu1B_1 N21_3 99.9(16) . .
O2B_1 Cu1B_1 Cu1A_1 87.9(10) . .
O2I_1 Cu1B_1 Cu1A_1 84.5(10) . .
O2A_1 Cu1B_1 Cu1A_1 82.8(12) . .
O2L_1 Cu1B_1 Cu1A_1 84.2(12) . .
N21_3 Cu1B_1 Cu1A_1 175.4(11) . .
O3B_1 Cu1C_1 O3D_1 86.4(17) . .
O3B_1 Cu1C_1 O3K_1 89.8(15) . .
O3D_1 Cu1C_1 O3K_1 171.8(12) . .
O3B_1 Cu1C_1 O1C_1 166.1(12) . .
O3D_1 Cu1C_1 O1C_1 91.9(17) . .
O3K_1 Cu1C_1 O1C_1 90.1(15) . .
O3B_1 Cu1C_1 N11C_3 94.4(13) . .
O3D_1 Cu1C_1 N11C_3 96.8(13) . .
O3K_1 Cu1C_1 N11C_3 90.7(13) . .
O1C_1 Cu1C_1 N11C_3 99.4(13) . .
O3B_1 Cu1C_1 Cu1D_1 82.6(8) . .
O3D_1 Cu1C_1 Cu1D_1 85.6(9) . .
O3K_1 Cu1C_1 Cu1D_1 86.7(9) . .
O1C_1 Cu1C_1 Cu1D_1 83.5(9) . .
N11C_3 Cu1C_1 Cu1D_1 176.1(9) . .
O4B_1 Cu1D_1 O2C_1 169.0(12) . .
O4B_1 Cu1D_1 O4K_1 91.2(13) . .
O2C_1 Cu1D_1 O4K_1 89.0(13) . .
O4B_1 Cu1D_1 O4D_1 87.2(14) . .
O2C_1 Cu1D_1 O4D_1 89.8(14) . .
O4K_1 Cu1D_1 O4D_1 165.5(12) . .
O4B_1 Cu1D_1 N171_3 92.3(17) . .
O2C_1 Cu1D_1 N171_3 98.6(17) . .
O4K_1 Cu1D_1 N171_3 96.4(15) . .
O4D_1 Cu1D_1 N171_3 98.1(15) . .
O4B_1 Cu1D_1 Cu1C_1 84.8(8) . .
O2C_1 Cu1D_1 Cu1C_1 84.3(8) . .
O4K_1 Cu1D_1 Cu1C_1 83.0(8) . .
O4D_1 Cu1D_1 Cu1C_1 82.5(9) . .
N171_3 Cu1D_1 Cu1C_1 177.0(14) . .
O3C_1 Cu1E_1 O3I_1 164.9(12) . .
O3C_1 Cu1E_1 O3E_1 90.8(13) . .
O3I_1 Cu1E_1 O3E_1 91.0(13) . .
O3C_1 Cu1E_1 O1G_1 86.2(13) . .
O3I_1 Cu1E_1 O1G_1 89.6(12) . .
O3E_1 Cu1E_1 O1G_1 170.5(13) . .
O3C_1 Cu1E_1 N21E_3 99.8(13) . .
O3I_1 Cu1E_1 N21E_3 95.1(14) . .
O3E_1 Cu1E_1 N21E_3 93.9(15) . .
O1G_1 Cu1E_1 N21E_3 95.4(14) . .
O3C_1 Cu1E_1 Cu1F_1 82.7(8) . .
O3I_1 Cu1E_1 Cu1F_1 82.6(9) . .
O3E_1 Cu1E_1 Cu1F_1 83.7(9) . .
O1G_1 Cu1E_1 Cu1F_1 87.0(9) . .
N21E_3 Cu1E_1 Cu1F_1 176.6(12) . .
O4C_1 Cu1F_1 O4I_1 174.1(12) . .
O4C_1 Cu1F_1 O2G_1 88.6(13) . .
O4I_1 Cu1F_1 O2G_1 89.9(14) . .
O4C_1 Cu1F_1 O4E_1 89.7(12) . .
O4I_1 Cu1F_1 O4E_1 90.7(13) . .
O2G_1 Cu1F_1 O4E_1 168.7(12) . .
O4C_1 Cu1F_1 N71_3 94.2(15) . .
O4I_1 Cu1F_1 N71_3 91.6(15) . .
O2G_1 Cu1F_1 N71_3 93.0(16) . .
O4E_1 Cu1F_1 N71_3 98.2(16) . .
O4C_1 Cu1F_1 Cu1E_1 87.0(8) . .
O4I_1 Cu1F_1 Cu1E_1 87.2(9) . .
O2G_1 Cu1F_1 Cu1E_1 82.7(9) . .
O4E_1 Cu1F_1 Cu1E_1 86.0(8) . .
N71_3 Cu1F_1 Cu1E_1 175.6(14) . .
O3L_1 Cu1G_1 O3H_1 168.4(15) . .
O3L_1 Cu1G_1 O1E_1 87.2(14) . .
O3H_1 Cu1G_1 O1E_1 88.1(14) . .
O3L_1 Cu1G_1 O3F_1 89.7(14) . .
O3H_1 Cu1G_1 O3F_1 92.4(13) . .
O1E_1 Cu1G_1 O3F_1 165.9(14) . .
O3L_1 Cu1G_1 N201_3 92.4(16) . .
O3H_1 Cu1G_1 N201_3 99.0(15) . .
O1E_1 Cu1G_1 N201_3 103.2(16) . .
O3F_1 Cu1G_1 N201_3 90.6(15) . .
O3L_1 Cu1G_1 Cu1H_1 83.7(11) . .
O3H_1 Cu1G_1 Cu1H_1 85.2(10) . .
O1E_1 Cu1G_1 Cu1H_1 84.0(11) . .
O3F_1 Cu1G_1 Cu1H_1 82.1(9) . .
N201_3 Cu1G_1 Cu1H_1 171.8(11) . .
O4L_1 Cu1H_1 O4F_1 90.4(13) . .
O4L_1 Cu1H_1 O2E_1 88.4(12) . .
O4F_1 Cu1H_1 O2E_1 169.0(14) . .
O4L_1 Cu1H_1 O4H_1 168.3(15) . .
O4F_1 Cu1H_1 O4H_1 88.3(12) . .
O2E_1 Cu1H_1 O4H_1 90.7(11) . .
O4L_1 Cu1H_1 N91_3 96.6(17) . .
O4F_1 Cu1H_1 N91_3 95.5(15) . .
O2E_1 Cu1H_1 N91_3 95.4(15) . .
O4H_1 Cu1H_1 N91_3 95.2(16) . .
O4L_1 Cu1H_1 Cu1G_1 86.5(11) . .
O4F_1 Cu1H_1 Cu1G_1 86.4(10) . .
O2E_1 Cu1H_1 Cu1G_1 82.7(10) . .
O4H_1 Cu1H_1 Cu1G_1 81.8(10) . .
N91_3 Cu1H_1 Cu1G_1 176.4(12) . .
O3G_1 Cu1I_1 O1F_1 170.1(11) . .
O3G_1 Cu1I_1 O1J_1 90.6(14) . .
O1F_1 Cu1I_1 O1J_1 88.8(13) . .
O3G_1 Cu1I_1 O1K_1 89.0(13) . .
O1F_1 Cu1I_1 O1K_1 89.1(12) . .
O1J_1 Cu1I_1 O1K_1 165.9(12) . .
O3G_1 Cu1I_1 N11_3 97.4(16) . .
O1F_1 Cu1I_1 N11_3 92.4(16) . .
O1J_1 Cu1I_1 N11_3 99.2(13) . .
O1K_1 Cu1I_1 N11_3 94.9(13) . .
O3G_1 Cu1I_1 Cu1J_1 85.1(8) . .
O1F_1 Cu1I_1 Cu1J_1 85.1(8) . .
O1J_1 Cu1I_1 Cu1J_1 82.2(8) . .
O1K_1 Cu1I_1 Cu1J_1 83.7(9) . .
N11_3 Cu1I_1 Cu1J_1 177.1(14) . .
O2K_1 Cu1J_1 O2J_1 172.5(12) . .
O2K_1 Cu1J_1 O4G_1 89.4(13) . .
O2J_1 Cu1J_1 O4G_1 90.8(14) . .
O2K_1 Cu1J_1 O2F_1 88.6(13) . .
O2J_1 Cu1J_1 O2F_1 89.7(13) . .
O4G_1 Cu1J_1 O2F_1 168.0(12) . .
O2K_1 Cu1J_1 N61_3 92.5(13) . .
O2J_1 Cu1J_1 N61_3 95.0(13) . .
O4G_1 Cu1J_1 N61_3 94.4(15) . .
O2F_1 Cu1J_1 N61_3 97.5(14) . .
O2K_1 Cu1J_1 Cu1I_1 85.8(9) . .
O2J_1 Cu1J_1 Cu1I_1 86.7(9) . .
O4G_1 Cu1J_1 Cu1I_1 83.4(9) . .
O2F_1 Cu1J_1 Cu1I_1 84.6(8) . .
N61_3 Cu1J_1 Cu1I_1 177.2(10) . .
O1H_1 Cu1K_1 O3A_1 173.9(14) . .
O1H_1 Cu1K_1 O3J_1 89.6(16) . .
O3A_1 Cu1K_1 O3J_1 90.4(17) . .
O1H_1 Cu1K_1 O1D_1 89.9(16) . .
O3A_1 Cu1K_1 O1D_1 88.5(16) . .
O3J_1 Cu1K_1 O1D_1 165.7(13) . .
O1H_1 Cu1K_1 N21K_3 95.7(18) . .
O3A_1 Cu1K_1 N21K_3 90.3(17) . .
O3J_1 Cu1K_1 N21K_3 94.9(14) . .
O1D_1 Cu1K_1 N21K_3 99.3(13) . .
O1H_1 Cu1K_1 Cu1L_1 86.9(11) . .
O3A_1 Cu1K_1 Cu1L_1 87.1(10) . .
O3J_1 Cu1K_1 Cu1L_1 82.5(9) . .
O1D_1 Cu1K_1 Cu1L_1 83.2(9) . .
N21K_3 Cu1K_1 Cu1L_1 176.4(14) . .
O4A_1 Cu1L_1 O2H_1 165.8(13) . .
O4A_1 Cu1L_1 O4J_1 90.1(13) . .
O2H_1 Cu1L_1 O4J_1 90.5(13) . .
O4A_1 Cu1L_1 O2D_1 90.7(14) . .
O2H_1 Cu1L_1 O2D_1 86.8(15) . .
O4J_1 Cu1L_1 O2D_1 172.5(13) . .
O4A_1 Cu1L_1 N151_3 93.4(15) . .
O2H_1 Cu1L_1 N151_3 100.7(16) . .
O4J_1 Cu1L_1 N151_3 93.7(14) . .
O2D_1 Cu1L_1 N151_3 93.7(15) . .
O4A_1 Cu1L_1 Cu1K_1 83.4(9) . .
O2H_1 Cu1L_1 Cu1K_1 82.5(10) . .
O4J_1 Cu1L_1 Cu1K_1 86.4(8) . .
O2D_1 Cu1L_1 Cu1K_1 86.2(10) . .
N151_3 Cu1L_1 Cu1K_1 176.8(13) . .
C7A_1 O1A_1 Cu1A_1 121(3) . .
C7A_1 O2A_1 Cu1B_1 124(4) . .
C8A_1 O3A_1 Cu1K_1 119(4) . .
C8A_1 O4A_1 Cu1L_1 123(3) . .
C6A_1 C1A_1 C2A_1 127(5) . .
C6A_1 C1A_1 C7A_1 117(5) . .
C2A_1 C1A_1 C7A_1 115(4) . .
C1A_1 C2A_1 C3A_1 115(5) . .
C4A_1 C3A_1 C2A_1 120(5) . .
C3A_1 C4A_1 C5A_1 124(5) . .
C6A_1 C5A_1 C4A_1 116(4) . .
C6A_1 C5A_1 C8A_1 120(5) . .
C4A_1 C5A_1 C8A_1 123(5) . .
C1A_1 C6A_1 C5A_1 117(4) . .
O1A_1 C7A_1 O2A_1 127(5) . .
O1A_1 C7A_1 C1A_1 119(5) . .
O2A_1 C7A_1 C1A_1 114(5) . .
O3A_1 C8A_1 O4A_1 127(5) . .
O3A_1 C8A_1 C5A_1 117(5) . .
O4A_1 C8A_1 C5A_1 116(5) . .
C7B_1 O1B_1 Cu1A_1 123(3) . .
C7B_1 O2B_1 Cu1B_1 121(4) . .
C8B_1 O3B_1 Cu1C_1 125(3) . .
C8B_1 O4B_1 Cu1D_1 121(3) . .
C6B_1 C1B_1 C2B_1 128(5) . .
C6B_1 C1B_1 C7B_1 115(5) . .
C2B_1 C1B_1 C7B_1 117(5) . .
C3B_1 C2B_1 C1B_1 112(5) . .
C4B_1 C3B_1 C2B_1 120(6) . .
C3B_1 C4B_1 C5B_1 128(5) . .
C4B_1 C5B_1 C8B_1 126(4) . .
C4B_1 C5B_1 C6B_1 112(4) . .
C8B_1 C5B_1 C6B_1 123(4) . .
C1B_1 C6B_1 C5B_1 119(5) . .
O2B_1 C7B_1 O1B_1 127(5) . .
O2B_1 C7B_1 C1B_1 120(5) . .
O1B_1 C7B_1 C1B_1 112(5) . .
O4B_1 C8B_1 O3B_1 126(4) . .
O4B_1 C8B_1 C5B_1 114(4) . .
O3B_1 C8B_1 C5B_1 120(4) . .
C7C_1 O1C_1 Cu1C_1 126(3) . .
C7C_1 O2C_1 Cu1D_1 128(3) . .
C8C_1 O3C_1 Cu1E_1 124(3) . .
C8C_1 O4C_1 Cu1F_1 121(3) . .
C6C_1 C1C_1 C7C_1 124(5) . .
C6C_1 C1C_1 C2C_1 117(5) . .
C7C_1 C1C_1 C2C_1 120(5) . .
C3C_1 C2C_1 C1C_1 118(6) . .
C2C_1 C3C_1 C4C_1 132(7) . .
C3C_1 C4C_1 C5C_1 103(6) . .
C6C_1 C5C_1 C4C_1 130(5) . .
C6C_1 C5C_1 C8C_1 119(5) . .
C4C_1 C5C_1 C8C_1 110(5) . .
C1C_1 C6C_1 C5C_1 119(5) . .
O2C_1 C7C_1 O1C_1 118(4) . .
O2C_1 C7C_1 C1C_1 118(5) . .
O1C_1 C7C_1 C1C_1 124(5) . .
O3C_1 C8C_1 O4C_1 126(5) . .
O3C_1 C8C_1 C5C_1 120(4) . .
O4C_1 C8C_1 C5C_1 114(4) . .
C7D_1 O1D_1 Cu1K_1 119(4) . .
C7D_1 O2D_1 Cu1L_1 116(4) . .
C8D_1 O3D_1 Cu1C_1 122(3) . .
C8D_1 O4D_1 Cu1D_1 119(3) . .
C6D_1 C1D_1 C2D_1 137(7) . .
C6D_1 C1D_1 C7D_1 115(6) . .
C2D_1 C1D_1 C7D_1 108(7) . .
C1D_1 C2D_1 C3D_1 116(8) . .
C4D_1 C3D_1 C2D_1 112(10) . .
C3D_1 C4D_1 C5D_1 126(10) . .
C4D_1 C5D_1 C8D_1 121(7) . .
C4D_1 C5D_1 C6D_1 116(7) . .
C8D_1 C5D_1 C6D_1 118(6) . .
C1D_1 C6D_1 C5D_1 107(6) . .
O1D_1 C7D_1 O2D_1 134(6) . .
O1D_1 C7D_1 C1D_1 116(6) . .
O2D_1 C7D_1 C1D_1 110(6) . .
O3D_1 C8D_1 O4D_1 130(5) . .
O3D_1 C8D_1 C5D_1 119(5) . .
O4D_1 C8D_1 C5D_1 111(5) . .
C7E_1 O1E_1 Cu1G_1 124(3) . .
C7E_1 O2E_1 Cu1H_1 121(3) . .
C8E_1 O3E_1 Cu1E_1 121(3) . .
C8E_1 O4E_1 Cu1F_1 122(2) . .
C6E_1 C1E_1 C2E_1 130(4) . .
C6E_1 C1E_1 C7E_1 116(4) . .
C2E_1 C1E_1 C7E_1 113(4) . .
C1E_1 C2E_1 C3E_1 113(4) . .
C4E_1 C3E_1 C2E_1 117(4) . .
C5E_1 C4E_1 C3E_1 125(5) . .
C4E_1 C5E_1 C8E_1 123(5) . .
C4E_1 C5E_1 C6E_1 124(4) . .
C8E_1 C5E_1 C6E_1 113(4) . .
C1E_1 C6E_1 C5E_1 110(4) . .
O1E_1 C7E_1 O2E_1 124(5) . .
O1E_1 C7E_1 C1E_1 119(5) . .
O2E_1 C7E_1 C1E_1 115(4) . .
O4E_1 C8E_1 O3E_1 126(4) . .
O4E_1 C8E_1 C5E_1 123(4) . .
O3E_1 C8E_1 C5E_1 110(4) . .
C7F_1 O1F_1 Cu1I_1 123(3) . .
C7F_1 O2F_1 Cu1J_1 122(2) . .
C8F_1 O3F_1 Cu1G_1 121(3) . .
C8F_1 O4F_1 Cu1H_1 119(3) . .
C7F_1 C1F_1 C6F_1 122(4) . .
C7F_1 C1F_1 C2F_1 117(4) . .
C6F_1 C1F_1 C2F_1 120(4) . .
C3F_1 C2F_1 C1F_1 120(4) . .
C2F_1 C3F_1 C4F_1 122(4) . .
C5F_1 C4F_1 C3F_1 113(4) . .
C4F_1 C5F_1 C6F_1 130(4) . .
C4F_1 C5F_1 C8F_1 115(4) . .
C6F_1 C5F_1 C8F_1 115(4) . .
C5F_1 C6F_1 C1F_1 115(4) . .
O1F_1 C7F_1 O2F_1 124(4) . .
O1F_1 C7F_1 C1F_1 122(4) . .
O2F_1 C7F_1 C1F_1 113(4) . .
O4F_1 C8F_1 O3F_1 131(5) . .
O4F_1 C8F_1 C5F_1 117(4) . .
O3F_1 C8F_1 C5F_1 111(4) . .
C7G_1 O1G_1 Cu1E_1 112(3) . .
C7G_1 O2G_1 Cu1F_1 123(4) . .
C8G_1 O3G_1 Cu1I_1 122(3) . .
C8G_1 O4G_1 Cu1J_1 120(3) . .
C6G_1 C1G_1 C2G_1 120(4) . .
C6G_1 C1G_1 C7G_1 116(4) . 2_577
C2G_1 C1G_1 C7G_1 124(4) . 2_577
C3G_1 C2G_1 C1G_1 119(4) . .
C2G_1 C3G_1 C4G_1 120(4) . .
C3G_1 C4G_1 C5G_1 119(4) . .
C6G_1 C5G_1 C4G_1 121(4) . .
C6G_1 C5G_1 C8G_1 119(4) . .
C4G_1 C5G_1 C8G_1 119(4) . .
C1G_1 C6G_1 C5G_1 121(4) . .
O2G_1 C7G_1 O1G_1 134(5) . .
O2G_1 C7G_1 C1G_1 119(5) . 2_577
O1G_1 C7G_1 C1G_1 106(4) . 2_577
O3G_1 C8G_1 O4G_1 128(4) . .
O3G_1 C8G_1 C5G_1 119(5) . .
O4G_1 C8G_1 C5G_1 113(4) . .
C7H_1 O1H_1 Cu1K_1 119(3) . .
C7H_1 O2H_1 Cu1L_1 126(4) . .
C8H_1 O3H_1 Cu1G_1 126(3) . .
C8H_1 O4H_1 Cu1H_1 127(3) . .
C6H_1 C1H_1 C7H_1 118(5) . .
C6H_1 C1H_1 C2H_1 104(5) . .
C7H_1 C1H_1 C2H_1 138(6) . .
C6H_1 C5H_1 C8H_1 126(5) . .
C6H_1 C5H_1 C4H_1 129(5) . .
C8H_1 C5H_1 C4H_1 105(5) . .
C1H_1 C6H_1 C5H_1 125(5) . .
O2H_1 C7H_1 O1H_1 126(5) . .
O2H_1 C7H_1 C1H_1 123(6) . .
O1H_1 C7H_1 C1H_1 111(5) . .
O3H_1 C8H_1 O4H_1 119(5) . .
O3H_1 C8H_1 C5H_1 127(5) . .
O4H_1 C8H_1 C5H_1 114(5) . .
C7I_1 O1I_1 Cu1A_1 126(3) . .
C7I_1 O2I_1 Cu1B_1 122(3) . .
C8I_1 O3I_1 Cu1E_1 124(3) . .
C8I_1 O4I_1 Cu1F_1 121(3) . .
C2I_1 C1I_1 C6I_1 135(5) . .
C2I_1 C1I_1 C7I_1 113(5) . 2_577
C6I_1 C1I_1 C7I_1 112(4) . 2_577
C1I_1 C2I_1 C3I_1 112(5) . .
C4I_1 C3I_1 C2I_1 122(5) . .
C5I_1 C4I_1 C3I_1 117(4) . .
C4I_1 C5I_1 C6I_1 126(4) . .
C4I_1 C5I_1 C8I_1 118(4) . .
C6I_1 C5I_1 C8I_1 115(4) . .
C5I_1 C6I_1 C1I_1 108(4) . .
O1I_1 C7I_1 O2I_1 123(5) . .
O1I_1 C7I_1 C1I_1 122(5) . 2_577
O2I_1 C7I_1 C1I_1 115(4) . 2_577
O3I_1 C8I_1 O4I_1 125(4) . .
O3I_1 C8I_1 C5I_1 118(4) . .
O4I_1 C8I_1 C5I_1 117(4) . .
C7J_1 O1J_1 Cu1I_1 119(3) . .
C7J_1 O2J_1 Cu1J_1 118(3) . .
C8J_1 O3J_1 Cu1K_1 127(3) . .
C8J_1 O4J_1 Cu1L_1 116(3) . .
C2J_1 C1J_1 C6J_1 120(4) . .
C2J_1 C1J_1 C7J_1 122(5) . .
C6J_1 C1J_1 C7J_1 118(4) . .
C1J_1 C2J_1 C3J_1 130(5) . .
C2J_1 C3J_1 C4J_1 111(5) . .
C5J_1 C4J_1 C3J_1 116(5) . .
C6J_1 C5J_1 C4J_1 131(5) . .
C6J_1 C5J_1 C8J_1 124(5) . .
C4J_1 C5J_1 C8J_1 105(5) . .
C5J_1 C6J_1 C1J_1 112(4) . .
O1J_1 C7J_1 O2J_1 134(4) . .
O1J_1 C7J_1 C1J_1 113(4) . .
O2J_1 C7J_1 C1J_1 113(4) . .
O3J_1 C8J_1 O4J_1 128(5) . .
O3J_1 C8J_1 C5J_1 128(5) . .
O4J_1 C8J_1 C5J_1 104(4) . .
C7K_1 O1K_1 Cu1I_1 122(3) . .
C7K_1 O2K_1 Cu1J_1 124(3) . .
C8K_1 O3K_1 Cu1C_1 117(3) . .
C8K_1 O4K_1 Cu1D_1 124(3) . .
C6K_1 C1K_1 C2K_1 120(5) . .
C6K_1 C1K_1 C7K_1 119(4) . 2_577
C2K_1 C1K_1 C7K_1 121(5) . 2_577
C1K_1 C2K_1 C3K_1 119(5) . .
C2K_1 C3K_1 C4K_1 119(5) . .
C5K_1 C4K_1 C3K_1 124(5) . .
C6K_1 C5K_1 C4K_1 117(4) . .
C6K_1 C5K_1 C8K_1 119(4) . .
C4K_1 C5K_1 C8K_1 124(4) . .
C1K_1 C6K_1 C5K_1 122(4) . .
O1K_1 C7K_1 O2K_1 124(4) . .
O1K_1 C7K_1 C1K_1 116(4) . 2_577
O2K_1 C7K_1 C1K_1 120(4) . 2_577
O4K_1 C8K_1 O3K_1 128(4) . .
O4K_1 C8K_1 C5K_1 118(4) . .
O3K_1 C8K_1 C5K_1 113(4) . .
C7L_1 O1L_1 Cu1A_1 131(4) . .
C7L_1 O2L_1 Cu1B_1 131(4) . .
C8L_1 O3L_1 Cu1G_1 121(4) . .
C8L_1 O4L_1 Cu1H_1 123(3) . .
C2L_1 C1L_1 C7L_1 116(5) . .
C2L_1 C1L_1 C6L_1 138(5) . 2_577
C7L_1 C1L_1 C6L_1 105(5) . 2_577
C1L_1 C2L_1 C3L_1 106(5) . 2_577
C4L_1 C3L_1 C2L_1 127(6) . 2_577
C5L_1 C4L_1 C3L_1 115(6) . .
C4L_1 C5L_1 C6L_1 128(6) . .
C4L_1 C5L_1 C8L_1 122(6) . .
C6L_1 C5L_1 C8L_1 110(4) . .
C1L_1 C6L_1 C5L_1 103(4) 2_577 .
O1L_1 C7L_1 O2L_1 112(6) . .
O1L_1 C7L_1 C1L_1 118(6) . .
O2L_1 C7L_1 C1L_1 130(6) . .
O4L_1 C8L_1 O3L_1 125(5) . .
O4L_1 C8L_1 C5L_1 125(5) . .
O3L_1 C8L_1 C5L_1 110(4) . .
O3K_2 Cu2A_2 O3L_2 90.9(17) . .
O3K_2 Cu2A_2 O1A_2 90.3(15) . .
O3L_2 Cu2A_2 O1A_2 166.5(15) . .
O3K_2 Cu2A_2 O3C_2 167.8(14) . .
O3L_2 Cu2A_2 O3C_2 86.5(18) . .
O1A_2 Cu2A_2 O3C_2 89.5(16) . .
O3K_2 Cu2A_2 N21A_3 91.1(14) . .
O3L_2 Cu2A_2 N21A_3 96.4(15) . .
O1A_2 Cu2A_2 N21A_3 97.0(14) . .
O3C_2 Cu2A_2 N21A_3 101.0(14) . .
O3K_2 Cu2A_2 Cu2B_2 85.3(10) . .
O3L_2 Cu2A_2 Cu2B_2 84.8(12) . .
O1A_2 Cu2A_2 Cu2B_2 81.9(10) . .
O3C_2 Cu2A_2 Cu2B_2 82.6(10) . .
N21A_3 Cu2A_2 Cu2B_2 176.2(11) . .
O2A_2 Cu2B_2 O4L_2 168.9(16) . .
O2A_2 Cu2B_2 O4K_2 89.0(17) . .
O4L_2 Cu2B_2 O4K_2 90.6(16) . .
O2A_2 Cu2B_2 O4C_2 88.3(16) . .
O4L_2 Cu2B_2 O4C_2 90.1(16) . .
O4K_2 Cu2B_2 O4C_2 169.1(13) . .
O2A_2 Cu2B_2 N21B_3 93.4(19) . .
O4L_2 Cu2B_2 N21B_3 97.7(19) . .
O4K_2 Cu2B_2 N21B_3 93.0(18) . .
O4C_2 Cu2B_2 N21B_3 97.7(17) . .
O2A_2 Cu2B_2 Cu2A_2 84.8(11) . .
O4L_2 Cu2B_2 Cu2A_2 84.1(12) . .
O4K_2 Cu2B_2 Cu2A_2 85.0(10) . .
O4C_2 Cu2B_2 Cu2A_2 84.2(10) . .
N21B_3 Cu2B_2 Cu2A_2 177.3(16) . .
O3D_2 Cu2C_2 O3A_2 89.7(16) . .
O3D_2 Cu2C_2 O3I_2 167.2(13) . .
O3A_2 Cu2C_2 O3I_2 86.2(18) . .
O3D_2 Cu2C_2 O1B_2 89.1(15) . .
O3A_2 Cu2C_2 O1B_2 166.2(14) . .
O3I_2 Cu2C_2 O1B_2 91.9(18) . .
O3D_2 Cu2C_2 N21C_3 95.3(14) . .
O3A_2 Cu2C_2 N21C_3 92.5(16) . .
O3I_2 Cu2C_2 N21C_3 97.0(13) . .
O1B_2 Cu2C_2 N21C_3 101.3(16) . .
O3D_2 Cu2C_2 Cu2D_2 83.8(9) . .
O3A_2 Cu2C_2 Cu2D_2 82.6(10) . .
O3I_2 Cu2C_2 Cu2D_2 83.7(8) . .
O1B_2 Cu2C_2 Cu2D_2 83.6(10) . .
N21C_3 Cu2C_2 Cu2D_2 175.1(13) . .
O4D_2 Cu2D_2 O4I_2 172.0(13) . .
O4D_2 Cu2D_2 O4A_2 88.9(15) . .
O4I_2 Cu2D_2 O4A_2 88.5(16) . .
O4D_2 Cu2D_2 O2B_2 90.7(14) . .
O4I_2 Cu2D_2 O2B_2 90.6(16) . .
O4A_2 Cu2D_2 O2B_2 170.0(13) . .
O4D_2 Cu2D_2 N21D_3 93.2(15) . .
O4I_2 Cu2D_2 N21D_3 94.5(16) . .
O4A_2 Cu2D_2 N21D_3 91.0(16) . .
O2B_2 Cu2D_2 N21D_3 99.0(16) . .
O4D_2 Cu2D_2 Cu2C_2 84.7(9) . .
O4I_2 Cu2D_2 Cu2C_2 87.6(9) . .
O4A_2 Cu2D_2 Cu2C_2 85.7(9) . .
O2B_2 Cu2D_2 Cu2C_2 84.3(10) . .
N21D_3 Cu2D_2 Cu2C_2 176.1(12) . .
O3B_2 Cu2E_2 O3E_2 88.4(13) . .
O3B_2 Cu2E_2 O1L_2 167.0(14) . .
O3E_2 Cu2E_2 O1L_2 92.2(14) . .
O3B_2 Cu2E_2 O1J_2 89.3(14) . .
O3E_2 Cu2E_2 O1J_2 166.6(14) . .
O1L_2 Cu2E_2 O1J_2 87.1(14) . .
O3B_2 Cu2E_2 N21N_3 93(2) . .
O3E_2 Cu2E_2 N21N_3 94.8(19) . .
O1L_2 Cu2E_2 N21N_3 100(2) . .
O1J_2 Cu2E_2 N21N_3 98.5(19) . .
O3B_2 Cu2E_2 Cu2F_2 84.3(10) . .
O3E_2 Cu2E_2 Cu2F_2 83.7(10) . .
O1L_2 Cu2E_2 Cu2F_2 82.9(10) . .
O1J_2 Cu2E_2 Cu2F_2 83.0(10) . .
N21N_3 Cu2E_2 Cu2F_2 177(2) . .
O4B_2 Cu2F_2 O2L_2 168.2(13) . .
O4B_2 Cu2F_2 O2J_2 90.6(12) . .
O2L_2 Cu2F_2 O2J_2 88.6(13) . .
O4B_2 Cu2F_2 O4E_2 88.5(12) . .
O2L_2 Cu2F_2 O4E_2 90.4(12) . .
O2J_2 Cu2F_2 O4E_2 170.8(13) . .
O4B_2 Cu2F_2 N21F_3 93.0(15) . .
O2L_2 Cu2F_2 N21F_3 98.7(15) . .
O2J_2 Cu2F_2 N21F_3 93.5(16) . .
O4E_2 Cu2F_2 N21F_3 95.6(16) . .
O4B_2 Cu2F_2 Cu2E_2 83.6(9) . .
O2L_2 Cu2F_2 Cu2E_2 84.6(10) . .
O2J_2 Cu2F_2 Cu2E_2 84.5(9) . .
O4E_2 Cu2F_2 Cu2E_2 86.3(10) . .
N21F_3 Cu2F_2 Cu2E_2 176.1(14) . .
O3F_2 Cu2G_2 O1D_2 86.4(13) . .
O3F_2 Cu2G_2 O3G_2 90.4(12) . .
O1D_2 Cu2G_2 O3G_2 166.9(12) . .
O3F_2 Cu2G_2 O1E_2 167.4(12) . .
O1D_2 Cu2G_2 O1E_2 90.8(14) . .
O3G_2 Cu2G_2 O1E_2 89.6(13) . .
O3F_2 Cu2G_2 N21G_3 96.9(12) . .
O1D_2 Cu2G_2 N21G_3 94.3(12) . .
O3G_2 Cu2G_2 N21G_3 98.8(12) . .
O1E_2 Cu2G_2 N21G_3 95.6(13) . .
O3F_2 Cu2G_2 Cu2H_2 84.5(8) . .
O1D_2 Cu2G_2 Cu2H_2 83.1(9) . .
O3G_2 Cu2G_2 Cu2H_2 83.9(8) . .
O1E_2 Cu2G_2 Cu2H_2 82.9(9) . .
N21G_3 Cu2G_2 Cu2H_2 176.9(9) . .
O2D_2 Cu2H_2 O4G_2 173.6(12) . .
O2D_2 Cu2H_2 O2E_2 87.4(14) . .
O4G_2 Cu2H_2 O2E_2 91.5(15) . .
O2D_2 Cu2H_2 O4F_2 90.6(12) . .
O4G_2 Cu2H_2 O4F_2 89.4(13) . .
O2E_2 Cu2H_2 O4F_2 169.8(13) . .
O2D_2 Cu2H_2 N21H_3 93.8(17) . .
O4G_2 Cu2H_2 N21H_3 92.5(17) . .
O2E_2 Cu2H_2 N21H_3 92.2(18) . .
O4F_2 Cu2H_2 N21H_3 97.9(17) . .
O2D_2 Cu2H_2 Cu2G_2 87.0(8) . .
O4G_2 Cu2H_2 Cu2G_2 86.6(8) . .
O2E_2 Cu2H_2 Cu2G_2 84.6(10) . .
O4F_2 Cu2H_2 Cu2G_2 85.3(8) . .
N21H_3 Cu2H_2 Cu2G_2 176.6(15) . .
O1F_2 Cu2I_2 O3J_2 172.3(15) . .
O1F_2 Cu2I_2 O3H_2 87.9(13) . .
O3J_2 Cu2I_2 O3H_2 89.0(15) . .
O1F_2 Cu2I_2 O1C_2 91.7(13) . .
O3J_2 Cu2I_2 O1C_2 89.5(15) . .
O3H_2 Cu2I_2 O1C_2 165.6(15) . .
O1F_2 Cu2I_2 N21I_3 93.4(16) . .
O3J_2 Cu2I_2 N21I_3 94.2(16) . .
O3H_2 Cu2I_2 N21I_3 100.6(16) . .
O1C_2 Cu2I_2 N21I_3 93.8(16) . .
O1F_2 Cu2I_2 Cu2J_2 86.1(10) . .
O3J_2 Cu2I_2 Cu2J_2 86.5(11) . .
O3H_2 Cu2I_2 Cu2J_2 83.1(11) . .
O1C_2 Cu2I_2 Cu2J_2 82.5(10) . .
N21I_3 Cu2I_2 Cu2J_2 176.2(12) . .
O4J_2 Cu2J_2 O2C_2 89.7(13) . .
O4J_2 Cu2J_2 O4H_2 89.5(13) . .
O2C_2 Cu2J_2 O4H_2 171.7(14) . .
O4J_2 Cu2J_2 O2F_2 166.5(14) . .
O2C_2 Cu2J_2 O2F_2 90.2(12) . .
O4H_2 Cu2J_2 O2F_2 88.6(12) . .
O4J_2 Cu2J_2 N21J_3 95.7(14) . .
O2C_2 Cu2J_2 N21J_3 95.4(15) . .
O4H_2 Cu2J_2 N21J_3 92.9(14) . .
O2F_2 Cu2J_2 N21J_3 97.8(14) . .
O4J_2 Cu2J_2 Cu2I_2 81.7(10) . .
O2C_2 Cu2J_2 Cu2I_2 86.5(11) . .
O4H_2 Cu2J_2 Cu2I_2 85.2(10) . .
O2F_2 Cu2J_2 Cu2I_2 84.8(10) . .
N21J_3 Cu2J_2 Cu2I_2 176.8(10) . .
O1G_2 Cu2K_2 O1K_2 90.9(16) . .
O1G_2 Cu2K_2 O1I_2 167.2(16) . .
O1K_2 Cu2K_2 O1I_2 88.6(19) . .
O1G_2 Cu2K_2 O1H_2 87.8(15) . .
O1K_2 Cu2K_2 O1H_2 168.3(17) . .
O1I_2 Cu2K_2 O1H_2 90.2(18) . .
O1G_2 Cu2K_2 N21M_3 90.9(14) . .
O1K_2 Cu2K_2 N21M_3 98.5(18) . .
O1I_2 Cu2K_2 N21M_3 101.9(17) . .
O1H_2 Cu2K_2 N21M_3 93.2(17) . .
O1G_2 Cu2K_2 Cu2L_2 84.7(10) . .
O1K_2 Cu2K_2 Cu2L_2 85.2(13) . .
O1I_2 Cu2K_2 Cu2L_2 82.5(13) . .
O1H_2 Cu2K_2 Cu2L_2 83.1(11) . .
N21M_3 Cu2K_2 Cu2L_2 174.3(11) . .
O2H_2 Cu2L_2 O2K_2 170.9(15) . .
O2H_2 Cu2L_2 O2G_2 85.0(16) . .
O2K_2 Cu2L_2 O2G_2 93.8(17) . .
O2H_2 Cu2L_2 O2I_2 93.2(18) . .
O2K_2 Cu2L_2 O2I_2 86.5(19) . .
O2G_2 Cu2L_2 O2I_2 170.5(14) . .
O2H_2 Cu2L_2 N21L_3 94.1(15) . .
O2K_2 Cu2L_2 N21L_3 95.0(16) . .
O2G_2 Cu2L_2 N21L_3 91.9(16) . .
O2I_2 Cu2L_2 N21L_3 97.6(16) . .
O2H_2 Cu2L_2 Cu2K_2 87.0(10) . .
O2K_2 Cu2L_2 Cu2K_2 84.0(11) . .
O2G_2 Cu2L_2 Cu2K_2 84.3(10) . .
O2I_2 Cu2L_2 Cu2K_2 86.3(10) . .
N21L_3 Cu2L_2 Cu2K_2 175.9(13) . .
C7A_2 O1A_2 Cu2A_2 127(3) . .
C7A_2 O2A_2 Cu2B_2 131(4) . .
C8A_2 O3A_2 Cu2C_2 120(3) . .
C8A_2 O4A_2 Cu2D_2 122(4) . .
C6A_2 C1A_2 C7A_2 120(5) . .
C6A_2 C1A_2 C2A_2 129(6) . .
C7A_2 C1A_2 C2A_2 111(5) . .
C3A_2 C2A_2 C1A_2 105(6) . .
C4A_2 C3A_2 C2A_2 131(7) . .
C3A_2 C4A_2 C5A_2 115(6) . .
C6A_2 C5A_2 C8A_2 121(5) . .
C6A_2 C5A_2 C4A_2 116(5) . .
C8A_2 C5A_2 C4A_2 123(5) . .
C5A_2 C6A_2 C1A_2 125(5) . .
O2A_2 C7A_2 O1A_2 115(5) . .
O2A_2 C7A_2 C1A_2 126(5) . .
O1A_2 C7A_2 C1A_2 119(5) . .
O4A_2 C8A_2 O3A_2 129(5) . .
O4A_2 C8A_2 C5A_2 121(5) . .
O3A_2 C8A_2 C5A_2 109(5) . .
C7B_2 O1B_2 Cu2C_2 124(4) . .
C7B_2 O2B_2 Cu2D_2 124(3) . .
C8B_2 O3B_2 Cu2E_2 129(3) . .
C8B_2 O4B_2 Cu2F_2 126(3) . .
C7B_2 C1B_2 C6B_2 125(5) . .
C7B_2 C1B_2 C2B_2 127(6) . .
C6B_2 C1B_2 C2B_2 108(5) . .
C3B_2 C2B_2 C1B_2 131(7) . .
C2B_2 C3B_2 C4B_2 110(6) . .
C5B_2 C4B_2 C3B_2 109(6) . .
C6B_2 C5B_2 C4B_2 127(5) . .
C6B_2 C5B_2 C8B_2 125(5) . .
C4B_2 C5B_2 C8B_2 107(5) . .
C5B_2 C6B_2 C1B_2 126(5) . .
O2B_2 C7B_2 O1B_2 123(5) . .
O2B_2 C7B_2 C1B_2 119(5) . .
O1B_2 C7B_2 C1B_2 117(5) . .
O3B_2 C8B_2 O4B_2 117(4) . .
O3B_2 C8B_2 C5B_2 126(5) . .
O4B_2 C8B_2 C5B_2 115(4) . .
C7C_2 O1C_2 Cu2I_2 122(3) . .
C7C_2 O2C_2 Cu2J_2 121(3) . .
C8C_2 O3C_2 Cu2A_2 129(4) . .
C8C_2 O4C_2 Cu2B_2 122(3) . .
C2C_2 C1C_2 C6C_2 127(5) . .
C2C_2 C1C_2 C7C_2 118(5) . .
C6C_2 C1C_2 C7C_2 115(5) . .
C1C_2 C2C_2 C3C_2 119(5) . .
C2C_2 C3C_2 C4C_2 118(5) . .
C3C_2 C4C_2 C5C_2 119(5) . .
C8C_2 C5C_2 C6C_2 125(5) . .
C8C_2 C5C_2 C4C_2 113(5) . .
C6C_2 C5C_2 C4C_2 121(5) . .
C1C_2 C6C_2 C5C_2 115(4) . .
O2C_2 C7C_2 O1C_2 128(5) . .
O2C_2 C7C_2 C1C_2 117(5) . .
O1C_2 C7C_2 C1C_2 115(4) . .
O3C_2 C8C_2 O4C_2 121(5) . .
O3C_2 C8C_2 C5C_2 128(6) . .
O4C_2 C8C_2 C5C_2 110(5) . .
C7D_2 O1D_2 Cu2G_2 121(3) . .
C7D_2 O2D_2 Cu2H_2 118(3) . .
C8D_2 O3D_2 Cu2C_2 125(3) . .
C8D_2 O4D_2 Cu2D_2 121(3) . .
C6D_2 C1D_2 C2D_2 127(4) . .
C6D_2 C1D_2 C7D_2 118(4) . .
C2D_2 C1D_2 C7D_2 114(4) . .
C1D_2 C2D_2 C3D_2 112(4) . .
C4D_2 C3D_2 C2D_2 127(5) . .
C3D_2 C4D_2 C5D_2 111(4) . .
C6D_2 C5D_2 C4D_2 128(4) . .
C6D_2 C5D_2 C8D_2 122(4) . .
C4D_2 C5D_2 C8D_2 111(4) . .
C5D_2 C6D_2 C1D_2 114(4) . .
O1D_2 C7D_2 O2D_2 129(4) . .
O1D_2 C7D_2 C1D_2 117(4) . .
O2D_2 C7D_2 C1D_2 114(4) . .
O3D_2 C8D_2 O4D_2 126(5) . .
O3D_2 C8D_2 C5D_2 124(5) . .
O4D_2 C8D_2 C5D_2 110(4) . .
C7E_2 O1E_2 Cu2G_2 126(3) . .
C7E_2 O2E_2 Cu2H_2 125(3) . .
C8E_2 O3E_2 Cu2E_2 120(3) . .
C8E_2 O4E_2 Cu2F_2 119(3) . .
C6E_2 C1E_2 C2E_2 121(4) . .
C6E_2 C1E_2 C7E_2 118(4) . .
C2E_2 C1E_2 C7E_2 121(4) . .
C3E_2 C2E_2 C1E_2 117(4) . .
C2E_2 C3E_2 C4E_2 127(5) . .
C3E_2 C4E_2 C5E_2 114(4) . .
C6E_2 C5E_2 C4E_2 125(4) . .
C6E_2 C5E_2 C8E_2 117(4) . .
C4E_2 C5E_2 C8E_2 118(4) . .
C5E_2 C6E_2 C1E_2 115(4) . .
O1E_2 C7E_2 O2E_2 121(4) . .
O1E_2 C7E_2 C1E_2 118(4) . .
O2E_2 C7E_2 C1E_2 119(4) . .
O3E_2 C8E_2 O4E_2 130(4) . .
O3E_2 C8E_2 C5E_2 114(4) . .
O4E_2 C8E_2 C5E_2 116(4) . .
C7F_2 O1F_2 Cu2I_2 125(3) . .
C7F_2 O2F_2 Cu2J_2 116(3) . .
C8F_2 O3F_2 Cu2G_2 125(3) . .
C8F_2 O4F_2 Cu2H_2 119(3) . .
C6F_2 C1F_2 C2F_2 126(4) . .
C6F_2 C1F_2 C7F_2 125(4) . .
C2F_2 C1F_2 C7F_2 109(4) . .
C1F_2 C2F_2 C3F_2 117(4) . .
C4F_2 C3F_2 C2F_2 113(4) . .
C3F_2 C4F_2 C5F_2 129(4) . .
C4F_2 C5F_2 C8F_2 119(4) . .
C4F_2 C5F_2 C6F_2 119(4) . .
C8F_2 C5F_2 C6F_2 122(4) . .
C1F_2 C6F_2 C5F_2 115(4) . .
O1F_2 C7F_2 O2F_2 129(4) . .
O1F_2 C7F_2 C1F_2 129(4) . .
O2F_2 C7F_2 C1F_2 102(4) . .
O3F_2 C8F_2 O4F_2 126(4) . .
O3F_2 C8F_2 C5F_2 122(4) . .
O4F_2 C8F_2 C5F_2 111(4) . .
C7G_2 O1G_2 Cu2K_2 119(3) . .
C7G_2 O2G_2 Cu2L_2 122(3) . .
C8G_2 O3G_2 Cu2G_2 118(3) . .
C8G_2 O4G_2 Cu2H_2 120(3) . .
C2G_2 C1G_2 C6G_2 130(4) . .
C2G_2 C1G_2 C7G_2 118(4) . .
C6G_2 C1G_2 C7G_2 112(4) . .
C3G_2 C2G_2 C1G_2 114(5) . .
C2G_2 C3G_2 C4G_2 123(5) . .
C5G_2 C4G_2 C3G_2 116(5) . .
C4G_2 C5G_2 C6G_2 125(4) . .
C4G_2 C5G_2 C8G_2 123(4) . .
C6G_2 C5G_2 C8G_2 112(4) . .
C5G_2 C6G_2 C1G_2 111(4) . .
O2G_2 C7G_2 O1G_2 129(5) . .
O2G_2 C7G_2 C1G_2 118(4) . .
O1G_2 C7G_2 C1G_2 112(4) . .
O4G_2 C8G_2 O3G_2 130(4) . .
O4G_2 C8G_2 C5G_2 119(4) . .
O3G_2 C8G_2 C5G_2 111(4) . .
C7H_2 O1H_2 Cu2K_2 122(3) . .
C7H_2 O2H_2 Cu2L_2 127(3) . .
C8H_2 O3H_2 Cu2I_2 127(4) . .
C8H_2 O4H_2 Cu2J_2 123(3) . .
C7H_2 C1H_2 C2H_2 135(6) . .
C7H_2 C1H_2 C6H_2 109(5) . .
C2H_2 C1H_2 C6H_2 115(5) . .
C3H_2 C2H_2 C1H_2 132(8) . .
C2H_2 C3H_2 C4H_2 111(7) . .
C5H_2 C4H_2 C3H_2 117(6) . .
C6H_2 C5H_2 C4H_2 131(5) . .
C6H_2 C5H_2 C8H_2 117(5) . .
C4H_2 C5H_2 C8H_2 110(5) . .
C5H_2 C6H_2 C1H_2 111(4) . .
O2H_2 C7H_2 O1H_2 121(4) . .
O2H_2 C7H_2 C1H_2 132(5) . .
O1H_2 C7H_2 C1H_2 106(4) . .
O4H_2 C8H_2 O3H_2 121(5) . .
O4H_2 C8H_2 C5H_2 114(5) . .
O3H_2 C8H_2 C5H_2 125(5) . .
C7I_2 O1I_2 Cu2K_2 117(4) . .
C7I_2 O2I_2 Cu2L_2 125(6) . .
C8I_2 O3I_2 Cu2C_2 120(3) . .
C8I_2 O4I_2 Cu2D_2 120(4) . .
C6I_2 C1I_2 C2I_2 112(8) . .
C6I_2 C1I_2 C7I_2 116(8) . 2_666
C2I_2 C1I_2 C7I_2 128(9) . 2_666
C3I_2 C2I_2 C1I_2 118(9) . .
C4I_2 C3I_2 C2I_2 115(10) . .
C3I_2 C4I_2 C5I_2 112(10) . .
C6I_2 C5I_2 C4I_2 126(8) . .
C6I_2 C5I_2 C8I_2 111(7) . .
C4I_2 C5I_2 C8I_2 122(8) . .
C5I_2 C6I_2 C1I_2 120(7) . .
O2I_2 C7I_2 O1I_2 121(7) . .
O2I_2 C7I_2 C1I_2 127(9) . 2_666
O1I_2 C7I_2 C1I_2 102(7) . 2_666
O4I_2 C8I_2 O3I_2 129(6) . .
O4I_2 C8I_2 C5I_2 121(6) . .
O3I_2 C8I_2 C5I_2 110(6) . .
C7J_2 O1J_2 Cu2E_2 118(3) . .
C7J_2 O2J_2 Cu2F_2 125(3) . .
C8J_2 O3J_2 Cu2I_2 119(4) . .
C8J_2 O4J_2 Cu2J_2 121(3) . .
C2J_2 C1J_2 C6J_2 126(6) . 2_666
C2J_2 C1J_2 C7J_2 128(6) . .
C6J_2 C1J_2 C7J_2 106(5) 2_666 .
C1J_2 C2J_2 C3J_2 127(7) . .
C2J_2 C3J_2 C4J_2 107(7) . 2_666
C5J_2 C4J_2 C3J_2 127(7) . 2_666
C4J_2 C5J_2 C6J_2 115(5) . .
C4J_2 C5J_2 C8J_2 120(5) . .
C6J_2 C5J_2 C8J_2 124(5) . .
C1J_2 C6J_2 C5J_2 116(5) 2_666 .
O2J_2 C7J_2 O1J_2 130(5) . .
O2J_2 C7J_2 C1J_2 127(5) . .
O1J_2 C7J_2 C1J_2 103(4) . .
O3J_2 C8J_2 O4J_2 130(5) . .
O3J_2 C8J_2 C5J_2 120(5) . .
O4J_2 C8J_2 C5J_2 108(5) . .
C7K_2 O1K_2 Cu2K_2 123(5) . .
C7K_2 O2K_2 Cu2L_2 131(5) . .
C8K_2 O3K_2 Cu2A_2 123(4) . .
C8K_2 O4K_2 Cu2B_2 119(4) . .
C6K_2 C1K_2 C7K_2 105(6) . .
C6K_2 C1K_2 C2K_2 135(6) . .
C7K_2 C1K_2 C2K_2 119(6) . .
C3K_2 C2K_2 C1K_2 105(6) . .
C2K_2 C3K_2 C4K_2 132(6) . .
C3K_2 C4K_2 C5K_2 109(6) . .
C6K_2 C5K_2 C4K_2 124(6) . .
C6K_2 C5K_2 C8K_2 130(6) . 2_666
C4K_2 C5K_2 C8K_2 106(6) . 2_666
C1K_2 C6K_2 C5K_2 112(5) . .
O2K_2 C7K_2 O1K_2 117(8) . .
O2K_2 C7K_2 C1K_2 129(8) . .
O1K_2 C7K_2 C1K_2 114(7) . .
O3K_2 C8K_2 O4K_2 127(6) . .
O3K_2 C8K_2 C5K_2 128(6) . 2_666
O4K_2 C8K_2 C5K_2 104(5) . 2_666
C7L_2 O1L_2 Cu2E_2 120(3) . .
C7L_2 O2L_2 Cu2F_2 117(3) . .
C8L_2 O3L_2 Cu2A_2 122(5) 2_666 .
C8L_2 O4L_2 Cu2B_2 123(4) 2_666 .
C6L_2 C1L_2 C2L_2 127(6) . .
C6L_2 C1L_2 C7L_2 120(6) . .
C2L_2 C1L_2 C7L_2 113(6) . .
C1L_2 C2L_2 C3L_2 109(8) . .
C2L_2 C3L_2 C4L_2 127(8) . .
C5L_2 C4L_2 C3L_2 115(9) . .
C8L_2 C5L_2 C6L_2 129(9) . .
C8L_2 C5L_2 C4L_2 113(9) . .
C6L_2 C5L_2 C4L_2 117(8) . .
C5L_2 C6L_2 C1L_2 123(6) . .
O1L_2 C7L_2 O2L_2 135(5) . .
O1L_2 C7L_2 C1L_2 114(5) . .
O2L_2 C7L_2 C1L_2 112(5) . .
O3L_2 C8L_2 O4L_2 126(7) 2_666 2_666
O3L_2 C8L_2 C5L_2 123(8) 2_666 .
O4L_2 C8L_2 C5L_2 111(8) 2_666 .
C190_3 N11_3 Cu1I_1 110(4) . .
C158_3 N61_3 Cu1J_1 114(4) . .
C397_3 N71_3 Cu1F_1 120(6) . .
C250_3 N151_3 Cu1L_1 110(5) . .
C361_3 N171_3 C264_3 113(7) . .
C361_3 N171_3 Cu1D_1 120(6) . .
C264_3 N171_3 Cu1D_1 127(5) . .
C11A_3 N11A_3 C15A_3 110(5) . .
C11A_3 N11A_3 Cu1A_1 119(5) . .
C15A_3 N11A_3 Cu1A_1 131(5) . .
C25A_3 N21A_3 C21A_3 136(5) . .
C25A_3 N21A_3 Cu2A_2 116(4) . .
C21A_3 N21A_3 Cu2A_2 107(4) . .
C21B_3 N21B_3 C25B_3 113(6) . .
C21B_3 N21B_3 Cu2B_2 126(6) . .
C25B_3 N21B_3 Cu2B_2 119(3) . .
C11C_3 N11C_3 C15C_3 124(4) . .
C11C_3 N11C_3 Cu1C_1 123(3) . .
C15C_3 N11C_3 Cu1C_1 114(3) . .
C21C_3 N21C_3 C25C_3 116(5) . .
C21C_3 N21C_3 Cu2C_2 124(4) . .
C25C_3 N21C_3 Cu2C_2 119(4) . .
C25M_3 N21N_3 C21M_3 134(8) . .
C25M_3 N21N_3 Cu2E_2 105(9) . .
C21M_3 N21N_3 Cu2E_2 121(3) . .
C21E_3 N21E_3 C25E_3 122(4) . .
C21E_3 N21E_3 Cu1E_1 118(4) . .
C25E_3 N21E_3 Cu1E_1 119(3) . .
C21F_3 N21F_3 Cu2F_2 116(2) . .
C25G_3 N21G_3 C21G_3 124(4) . .
C25G_3 N21G_3 Cu2G_2 123(3) . .
C21G_3 N21G_3 Cu2G_2 113(3) . .
C21I_3 N21I_3 Cu2I_2 129(5) . .
C25K_3 N21M_3 C21K_3 127(6) . .
C25K_3 N21M_3 Cu2K_2 100(3) . .
C21K_3 N21M_3 Cu2K_2 117(6) . .
C286_3 C73_3 C350_3 67(8) . .
C232_3 C103_3 C201_3 125(8) . .
C201_3 C160_3 C222_3 111(6) . .
C266_3 C172_3 C185_3 32(4) . .
C232_3 C178_3 C222_3 112(6) . .
C266_3 C185_3 C172_3 32(4) . .
N11_3 C190_3 C192_3 123(7) . .
C319_3 C198_3 C182_3 107(9) . .
C103_3 C201_3 C160_3 117(7) . .
C261_3 C202_3 C263_3 122(10) . .
C260_3 C205_3 C237_3 110(6) . .
C224_3 C207_3 C230_3 104(7) . .
C211_3 C208_3 C260_3 105(6) . .
C236_3 C210_3 C280_3 165(10) . .
C236_3 C210_3 C260_3 80(10) . .
C280_3 C210_3 C260_3 102(10) . .
C208_3 C211_3 C237_3 109(6) . .
C302_3 C216_3 C350_3 125(10) . .
C302_3 C216_3 C286_3 104(9) . .
C350_3 C216_3 C286_3 45(7) . .
C242_3 C221_3 C253_3 67(4) . .
C178_3 C222_3 C160_3 128(7) . .
C178_3 C222_3 C266_3 123(6) . .
C160_3 C222_3 C266_3 109(6) . .
C207_3 C224_3 C245_3 100(8) . .
C252_3 C225_3 C22E_3 121(5) . 2_676
C245_3 C226_3 C230_3 119(9) . .
C245_3 C226_3 C249_3 119(9) . .
C230_3 C226_3 C249_3 121(8) . .
C226_3 C230_3 C207_3 99(6) . .
C178_3 C232_3 C103_3 124(7) . .
C211_3 C237_3 C205_3 111(6) . .
C221_3 C242_3 C253_3 61(5) . .
C226_3 C245_3 C224_3 117(8) . .
C163_3 C249_3 C76_3 132(9) . .
C163_3 C249_3 C226_3 122(8) . .
C76_3 C249_3 C226_3 106(7) . .
C225_3 C252_3 C25E_3 123(5) . 2_676
C242_3 C253_3 C221_3 52(4) . .
C368_3 C256_3 C283_3 102(7) . .
C302_3 C259_3 C278_3 67(5) . .
C205_3 C260_3 C210_3 102(6) . .
C205_3 C260_3 C208_3 105(6) . .
C210_3 C260_3 C208_3 154(6) . .
N171_3 C264_3 C363_3 93(6) . .
C172_3 C266_3 C185_3 116(8) . .
C172_3 C266_3 C222_3 113(7) . .
C185_3 C266_3 C222_3 131(8) . .
C259_3 C278_3 C302_3 55(4) . .
C73_3 C286_3 C350_3 54(9) . .
C73_3 C286_3 C216_3 79(10) . .
C350_3 C286_3 C216_3 46(7) . .
C216_3 C302_3 C273_3 91(9) . .
C216_3 C302_3 C259_3 140(9) . .
C273_3 C302_3 C259_3 123(7) . .
C216_3 C302_3 C278_3 89(8) . .
C273_3 C302_3 C278_3 176(7) . .
C259_3 C302_3 C278_3 58(4) . .
C286_3 C350_3 C216_3 89(10) . .
C286_3 C350_3 C73_3 59(8) . .
C216_3 C350_3 C73_3 107(10) . .
N11A_3 C11A_3 C12A_3 126(6) . .
C11A_3 C12A_3 C13A_3 116(6) . .
C14A_3 C13A_3 C12A_3 124(6) . .
C15A_3 C14A_3 C13A_3 113(6) . .
C14A_3 C15A_3 N11A_3 131(7) . .
N21A_3 C21A_3 C22A_3 105(7) . .
C23A_3 C22A_3 C21A_3 126(6) . .
C22A_3 C23A_3 C24A_3 125(7) . .
C23A_3 C24A_3 C25A_3 118(6) . .
N21A_3 C25A_3 C24A_3 108(5) . .
N21B_3 C21B_3 C25B_3 35(4) . .
N21B_3 C25B_3 C21B_3 32(3) . .
N11C_3 C11C_3 C12C_3 126(5) . .
C13C_3 C12C_3 C11C_3 110(5) . .
C12C_3 C13C_3 C14C_3 125(6) . .
C13C_3 C14C_3 C15C_3 120(6) . .
N11C_3 C15C_3 C14C_3 114(6) . .
N21C_3 C21C_3 C22C_3 130(5) . .
C23C_3 C22C_3 C21C_3 107(7) . .
C24C_3 C23C_3 C22C_3 129(9) . .
C23C_3 C24C_3 C25C_3 112(8) . .
N21C_3 C25C_3 C24C_3 124(7) . .
N21E_3 C21E_3 C22E_3 126(6) . .
C21E_3 C22E_3 C225_3 108(5) . 2_676
N21N_3 C25M_3 C24E_3 127(10) . .
N21E_3 C25E_3 C252_3 120(5) . 2_676
N21G_3 C21G_3 C22G_3 115(4) . .
C23G_3 C22G_3 C21G_3 113(5) . .
C22G_3 C23G_3 C24G_3 129(6) . .
C23G_3 C24G_3 C25G_3 110(5) . .
N21G_3 C25G_3 C24G_3 126(5) . .

loop_
_geom_bond_atom_site_label_1
_geom_bond_atom_site_label_2
_geom_bond_distance
_geom_bond_site_symmetry_2
Cu1A_1 O1I_1 1.98(3) .
Cu1A_1 O1A_1 1.99(3) .
Cu1A_1 O1L_1 2.02(3) .
Cu1A_1 O1B_1 2.01(3) .
Cu1A_1 N11A_3 2.07(4) .
Cu1A_1 Cu1B_1 2.619(10) .
Cu1B_1 O2B_1 1.93(3) .
Cu1B_1 O2I_1 1.95(3) .
Cu1B_1 O2A_1 1.99(3) .
Cu1B_1 O2L_1 1.99(3) .
Cu1B_1 N21_3 2.21(4) .
Cu1C_1 O3B_1 1.85(3) .
Cu1C_1 O3D_1 1.90(3) .
Cu1C_1 O3K_1 1.96(3) .
Cu1C_1 O1C_1 1.97(3) .
Cu1C_1 N11C_3 2.16(3) .
Cu1C_1 Cu1D_1 2.617(7) .
Cu1D_1 O4B_1 1.89(3) .
Cu1D_1 O2C_1 1.96(3) .
Cu1D_1 O4K_1 1.96(3) .
Cu1D_1 O4D_1 2.01(3) .
Cu1D_1 N171_3 2.17(4) .
Cu1E_1 O3C_1 1.94(3) .
Cu1E_1 O3I_1 1.99(3) .
Cu1E_1 O3E_1 2.00(3) .
Cu1E_1 O1G_1 1.99(3) .
Cu1E_1 N21E_3 2.14(4) .
Cu1E_1 Cu1F_1 2.622(7) .
Cu1F_1 O4C_1 1.91(3) .
Cu1F_1 O4I_1 1.92(3) .
Cu1F_1 O2G_1 1.96(3) .
Cu1F_1 O4E_1 1.96(3) .
Cu1F_1 N71_3 2.16(4) .
Cu1G_1 O3L_1 1.92(4) .
Cu1G_1 O3H_1 1.94(3) .
Cu1G_1 O1E_1 1.94(3) .
Cu1G_1 O3F_1 1.99(3) .
Cu1G_1 N201_3 2.24(3) .
Cu1G_1 Cu1H_1 2.612(9) .
Cu1H_1 O4L_1 1.84(4) .
Cu1H_1 O4F_1 1.94(2) .
Cu1H_1 O2E_1 2.00(2) .
Cu1H_1 O4H_1 2.00(3) .
Cu1H_1 N91_3 2.22(4) .
Cu1I_1 O3G_1 1.93(3) .
Cu1I_1 O1F_1 1.97(3) .
Cu1I_1 O1J_1 2.00(3) .
Cu1I_1 O1K_1 1.98(3) .
Cu1I_1 N11_3 2.20(4) .
Cu1I_1 Cu1J_1 2.609(7) .
Cu1J_1 O2K_1 1.91(3) .
Cu1J_1 O2J_1 1.91(3) .
Cu1J_1 O4G_1 2.00(3) .
Cu1J_1 O2F_1 1.98(3) .
Cu1J_1 N61_3 2.18(3) .
Cu1K_1 O1H_1 1.84(4) .
Cu1K_1 O3A_1 1.91(4) .
Cu1K_1 O3J_1 1.90(3) .
Cu1K_1 O1D_1 1.95(3) .
Cu1K_1 N21K_3 2.18(4) .
Cu1K_1 Cu1L_1 2.602(8) .
Cu1L_1 O4A_1 1.90(3) .
Cu1L_1 O2H_1 1.93(3) .
Cu1L_1 O4J_1 1.94(2) .
Cu1L_1 O2D_1 1.97(3) .
Cu1L_1 N151_3 2.18(3) .
O1A_1 C7A_1 1.23(5) .
O2A_1 C7A_1 1.25(5) .
O3A_1 C8A_1 1.26(6) .
O4A_1 C8A_1 1.30(6) .
C1A_1 C6A_1 1.33(5) .
C1A_1 C2A_1 1.42(6) .
C1A_1 C7A_1 1.49(6) .
C2A_1 C3A_1 1.43(6) .
C3A_1 C4A_1 1.35(6) .
C4A_1 C5A_1 1.44(6) .
C5A_1 C6A_1 1.46(6) .
C5A_1 C8A_1 1.47(6) .
O1B_1 C7B_1 1.28(5) .
O2B_1 C7B_1 1.15(5) .
O3B_1 C8B_1 1.25(5) .
O4B_1 C8B_1 1.23(5) .
C1B_1 C6B_1 1.29(6) .
C1B_1 C2B_1 1.50(7) .
C1B_1 C7B_1 1.56(6) .
C2B_1 C3B_1 1.40(7) .
C3B_1 C4B_1 1.38(7) .
C4B_1 C5B_1 1.43(6) .
C5B_1 C8B_1 1.47(5) .
C5B_1 C6B_1 1.50(6) .
O1C_1 C7C_1 1.32(5) .
O2C_1 C7C_1 1.26(5) .
O3C_1 C8C_1 1.28(5) .
O4C_1 C8C_1 1.28(5) .
C1C_1 C6C_1 1.34(6) .
C1C_1 C7C_1 1.35(6) .
C1C_1 C2C_1 1.44(7) .
C2C_1 C3C_1 1.36(7) .
C3C_1 C4C_1 1.32(8) .
C4C_1 C5C_1 1.53(7) .
C5C_1 C6C_1 1.28(6) .
C5C_1 C8C_1 1.59(6) .
O1D_1 C7D_1 1.25(6) .
O2D_1 C7D_1 1.19(6) .
O3D_1 C8D_1 1.20(5) .
O4D_1 C8D_1 1.25(5) .
C1D_1 C6D_1 1.36(7) .
C1D_1 C2D_1 1.40(9) .
C1D_1 C7D_1 1.60(8) .
C2D_1 C3D_1 1.55(12) .
C3D_1 C4D_1 1.27(13) .
C4D_1 C5D_1 1.62(11) .
C5D_1 C8D_1 1.51(8) .
C5D_1 C6D_1 1.51(8) .
O1E_1 C7E_1 1.23(5) .
O2E_1 C7E_1 1.22(5) .
O3E_1 C8E_1 1.32(4) .
O4E_1 C8E_1 1.22(4) .
C1E_1 C6E_1 1.41(5) .
C1E_1 C2E_1 1.48(6) .
C1E_1 C7E_1 1.51(6) .
C2E_1 C3E_1 1.50(6) .
C3E_1 C4E_1 1.44(6) .
C4E_1 C5E_1 1.35(6) .
C5E_1 C8E_1 1.43(6) .
C5E_1 C6E_1 1.48(6) .
O1F_1 C7F_1 1.25(4) .
O2F_1 C7F_1 1.30(4) .
O3F_1 C8F_1 1.25(5) .
O4F_1 C8F_1 1.19(5) .
C1F_1 C7F_1 1.45(5) .
C1F_1 C6F_1 1.38(5) .
C1F_1 C2F_1 1.45(6) .
C2F_1 C3F_1 1.30(5) .
C3F_1 C4F_1 1.43(6) .
C4F_1 C5F_1 1.35(5) .
C5F_1 C6F_1 1.32(5) .
C5F_1 C8F_1 1.62(6) .
O1G_1 C7G_1 1.35(5) .
O2G_1 C7G_1 1.12(5) .
O3G_1 C8G_1 1.23(5) .
O4G_1 C8G_1 1.24(5) .
C1G_1 C6G_1 1.37(5) .
C1G_1 C2G_1 1.49(5) .
C1G_1 C7G_1 1.52(6) 2_577
C2G_1 C3G_1 1.40(5) .
C3G_1 C4G_1 1.46(5) .
C4G_1 C5G_1 1.40(5) .
C5G_1 C6G_1 1.41(6) .
C5G_1 C8G_1 1.50(6) .
C7G_1 C1G_1 1.52(6) 2_577
O1H_1 C7H_1 1.40(6) .
O2H_1 C7H_1 1.12(5) .
O3H_1 C8H_1 1.25(5) .
O4H_1 C8H_1 1.29(5) .
C1H_1 C6H_1 1.36(6) .
C1H_1 C7H_1 1.41(7) .
C1H_1 C2H_1 1.76(11) .
C4H_1 C5H_1 1.47(8) .
C5H_1 C6H_1 1.38(5) .
C5H_1 C8H_1 1.42(6) .
O1I_1 C7I_1 1.18(5) .
O2I_1 C7I_1 1.34(5) .
O3I_1 C8I_1 1.25(5) .
O4I_1 C8I_1 1.30(4) .
C1I_1 C2I_1 1.25(6) .
C1I_1 C6I_1 1.43(6) .
C1I_1 C7I_1 1.57(6) 2_577
C2I_1 C3I_1 1.45(6) .
C3I_1 C4I_1 1.41(6) .
C4I_1 C5I_1 1.36(5) .
C5I_1 C6I_1 1.40(5) .
C5I_1 C8I_1 1.51(5) .
C7I_1 C1I_1 1.57(6) 2_577
O1J_1 C7J_1 1.19(4) .
O2J_1 C7J_1 1.23(5) .
O3J_1 C8J_1 1.13(5) .
O4J_1 C8J_1 1.35(5) .
C1J_1 C2J_1 1.36(6) .
C1J_1 C6J_1 1.45(5) .
C1J_1 C7J_1 1.50(6) .
C2J_1 C3J_1 1.44(7) .
C3J_1 C4J_1 1.52(7) .
C4J_1 C5J_1 1.39(6) .
C5J_1 C6J_1 1.41(6) .
C5J_1 C8J_1 1.59(6) .
O1K_1 C7K_1 1.30(4) .
O2K_1 C7K_1 1.25(4) .
O3K_1 C8K_1 1.31(4) .
O4K_1 C8K_1 1.22(4) .
C1K_1 C6K_1 1.39(5) .
C1K_1 C2K_1 1.41(6) .
C1K_1 C7K_1 1.45(6) 2_577
C2K_1 C3K_1 1.40(7) .
C3K_1 C4K_1 1.37(7) .
C4K_1 C5K_1 1.38(6) .
C5K_1 C6K_1 1.41(5) .
C5K_1 C8K_1 1.44(5) .
C7K_1 C1K_1 1.45(6) 2_577
O1L_1 C7L_1 1.30(6) .
O2L_1 C7L_1 1.25(6) .
O3L_1 C8L_1 1.33(5) .
O4L_1 C8L_1 1.26(5) .
C1L_1 C2L_1 1.34(6) .
C1L_1 C7L_1 1.42(7) .
C1L_1 C6L_1 1.37(5) 2_577
C2L_1 C3L_1 1.44(7) 2_577
C3L_1 C4L_1 1.37(8) .
C3L_1 C2L_1 1.44(7) 2_577
C4L_1 C5L_1 1.29(7) .
C5L_1 C6L_1 1.54(6) .
C5L_1 C8L_1 1.60(6) .
C6L_1 C1L_1 1.37(5) 2_577
Cu2A_2 O3K_2 1.93(4) .
Cu2A_2 O3L_2 1.95(4) .
Cu2A_2 O1A_2 1.97(4) .
Cu2A_2 O3C_2 1.98(4) .
Cu2A_2 N21A_3 2.20(3) .
Cu2A_2 Cu2B_2 2.616(8) .
Cu2B_2 O2A_2 1.89(3) .
Cu2B_2 O4L_2 1.93(4) .
Cu2B_2 O4K_2 1.98(4) .
Cu2B_2 O4C_2 2.00(3) .
Cu2B_2 N21B_3 2.12(4) .
Cu2C_2 O3D_2 1.95(3) .
Cu2C_2 O3A_2 1.96(4) .
Cu2C_2 O3I_2 1.95(3) .
Cu2C_2 O1B_2 2.00(4) .
Cu2C_2 N21C_3 2.06(3) .
Cu2C_2 Cu2D_2 2.620(7) .
Cu2D_2 O4D_2 1.93(3) .
Cu2D_2 O4I_2 1.91(3) .
Cu2D_2 O4A_2 1.94(3) .
Cu2D_2 O2B_2 1.98(3) .
Cu2D_2 N21D_3 2.28(4) .
Cu2E_2 O3B_2 1.94(3) .
Cu2E_2 O3E_2 1.96(3) .
Cu2E_2 O1L_2 1.95(3) .
Cu2E_2 O1J_2 1.99(3) .
Cu2E_2 N21N_3 2.03(6) .
Cu2E_2 Cu2F_2 2.625(8) .
Cu2F_2 O4B_2 1.94(3) .
Cu2F_2 O2L_2 1.95(3) .
Cu2F_2 O2J_2 1.93(3) .
Cu2F_2 O4E_2 1.95(3) .
Cu2F_2 N21F_3 2.18(4) .
Cu2G_2 O3F_2 1.90(3) .
Cu2G_2 O1D_2 1.96(3) .
Cu2G_2 O3G_2 1.96(3) .
Cu2G_2 O1E_2 1.97(3) .
Cu2G_2 N21G_3 2.15(3) .
Cu2G_2 Cu2H_2 2.605(7) .
Cu2H_2 O2D_2 1.92(2) .
Cu2H_2 O4G_2 1.95(3) .
Cu2H_2 O2E_2 1.94(3) .
Cu2H_2 O4F_2 2.00(3) .
Cu2H_2 N21H_3 2.32(6) .
Cu2I_2 O1F_2 1.89(3) .
Cu2I_2 O3J_2 1.93(4) .
Cu2I_2 O3H_2 1.99(3) .
Cu2I_2 O1C_2 1.98(3) .
Cu2I_2 N21I_3 2.09(4) .
Cu2I_2 Cu2J_2 2.601(9) .
Cu2J_2 O4J_2 1.94(3) .
Cu2J_2 O2C_2 1.95(3) .
Cu2J_2 O4H_2 1.97(3) .
Cu2J_2 O2F_2 2.00(3) .
Cu2J_2 N21J_3 2.19(3) .
Cu2K_2 O1G_2 1.91(3) .
Cu2K_2 O1K_2 1.94(4) .
Cu2K_2 O1I_2 2.02(4) .
Cu2K_2 O1H_2 1.94(4) .
Cu2K_2 N21M_3 2.23(4) .
Cu2K_2 Cu2L_2 2.601(8) .
Cu2L_2 O2H_2 1.84(4) .
Cu2L_2 O2K_2 1.90(4) .
Cu2L_2 O2G_2 1.90(3) .
Cu2L_2 O2I_2 1.91(3) .
Cu2L_2 N21L_3 2.23(5) .
O1A_2 C7A_2 1.34(5) .
O2A_2 C7A_2 1.23(5) .
O3A_2 C8A_2 1.32(6) .
O4A_2 C8A_2 1.14(5) .
C1A_2 C6A_2 1.34(6) .
C1A_2 C7A_2 1.44(6) .
C1A_2 C2A_2 1.49(7) .
C2A_2 C3A_2 1.37(8) .
C3A_2 C4A_2 1.49(8) .
C4A_2 C5A_2 1.49(7) .
C5A_2 C6A_2 1.32(6) .
C5A_2 C8A_2 1.47(6) .
O1B_2 C7B_2 1.25(5) .
O2B_2 C7B_2 1.26(5) .
O3B_2 C8B_2 1.24(5) .
O4B_2 C8B_2 1.36(5) .
C1B_2 C7B_2 1.34(6) .
C1B_2 C6B_2 1.43(6) .
C1B_2 C2B_2 1.35(7) .
C2B_2 C3B_2 1.40(8) .
C3B_2 C4B_2 1.61(8) .
C4B_2 C5B_2 1.33(7) .
C5B_2 C6B_2 1.31(5) .
C5B_2 C8B_2 1.41(6) .
O1C_2 C7C_2 1.28(5) .
O2C_2 C7C_2 1.20(5) .
O3C_2 C8C_2 1.18(5) .
O4C_2 C8C_2 1.30(5) .
C1C_2 C2C_2 1.38(6) .
C1C_2 C6C_2 1.37(6) .
C1C_2 C7C_2 1.54(6) .
C2C_2 C3C_2 1.40(6) .
C3C_2 C4C_2 1.44(6) .
C4C_2 C5C_2 1.47(6) .
C5C_2 C8C_2 1.37(6) .
C5C_2 C6C_2 1.42(6) .
O1D_2 C7D_2 1.26(5) .
O2D_2 C7D_2 1.27(5) .
O3D_2 C8D_2 1.17(5) .
O4D_2 C8D_2 1.33(5) .
C1D_2 C6D_2 1.36(6) .
C1D_2 C2D_2 1.44(6) .
C1D_2 C7D_2 1.54(6) .
C2D_2 C3D_2 1.42(6) .
C3D_2 C4D_2 1.43(6) .
C4D_2 C5D_2 1.46(6) .
C5D_2 C6D_2 1.37(5) .
C5D_2 C8D_2 1.55(6) .
O1E_2 C7E_2 1.24(4) .
O2E_2 C7E_2 1.27(5) .
O3E_2 C8E_2 1.27(4) .
O4E_2 C8E_2 1.24(4) .
C1E_2 C6E_2 1.42(5) .
C1E_2 C2E_2 1.45(6) .
C1E_2 C7E_2 1.46(5) .
C2E_2 C3E_2 1.32(5) .
C3E_2 C4E_2 1.36(6) .
C4E_2 C5E_2 1.44(5) .
C5E_2 C6E_2 1.37(5) .
C5E_2 C8E_2 1.58(5) .
O1F_2 C7F_2 1.15(4) .
O2F_2 C7F_2 1.39(5) .
O3F_2 C8F_2 1.28(4) .
O4F_2 C8F_2 1.25(4) .
C1F_2 C6F_2 1.41(5) .
C1F_2 C2F_2 1.42(6) .
C1F_2 C7F_2 1.55(6) .
C2F_2 C3F_2 1.54(6) .
C3F_2 C4F_2 1.36(5) .
C4F_2 C5F_2 1.41(5) .
C5F_2 C8F_2 1.41(5) .
C5F_2 C6F_2 1.43(5) .
O1G_2 C7G_2 1.27(5) .
O2G_2 C7G_2 1.21(5) .
O3G_2 C8G_2 1.35(5) .
O4G_2 C8G_2 1.16(4) .
C1G_2 C2G_2 1.40(6) .
C1G_2 C6G_2 1.47(6) .
C1G_2 C7G_2 1.62(6) .
C2G_2 C3G_2 1.40(6) .
C3G_2 C4G_2 1.46(6) .
C4G_2 C5G_2 1.46(6) .
C5G_2 C6G_2 1.41(6) .
C5G_2 C8G_2 1.50(6) .
O1H_2 C7H_2 1.39(5) .
O2H_2 C7H_2 1.22(5) .
O3H_2 C8H_2 1.23(5) .
O4H_2 C8H_2 1.30(6) .
C1H_2 C7H_2 1.45(6) .
C1H_2 C2H_2 1.48(8) .
C1H_2 C6H_2 1.55(6) .
C2H_2 C3H_2 1.25(8) .
C3H_2 C4H_2 1.55(9) .
C4H_2 C5H_2 1.42(7) .
C5H_2 C6H_2 1.33(5) .
C5H_2 C8H_2 1.49(6) .
O1I_2 C7I_2 1.44(8) .
O2I_2 C7I_2 1.09(8) .
O3I_2 C8I_2 1.35(6) .
O4I_2 C8I_2 1.23(6) .
C1I_2 C6I_2 1.42(9) .
C1I_2 C2I_2 1.46(10) .
C1I_2 C7I_2 1.46(10) 2_666
C2I_2 C3I_2 1.57(12) .
C3I_2 C4I_2 1.30(13) .
C4I_2 C5I_2 1.44(10) .
C5I_2 C6I_2 1.38(8) .
C5I_2 C8I_2 1.58(8) .
C7I_2 C1I_2 1.46(10) 2_666
O1J_2 C7J_2 1.33(5) .
O2J_2 C7J_2 1.09(5) .
O3J_2 C8J_2 1.14(5) .
O4J_2 C8J_2 1.29(5) .
C1J_2 C2J_2 1.31(7) .
C1J_2 C6J_2 1.44(7) 2_666
C1J_2 C7J_2 1.53(7) .
C2J_2 C3J_2 1.42(11) .
C3J_2 C4J_2 1.65(10) 2_666
C4J_2 C5J_2 1.33(7) .
C4J_2 C3J_2 1.65(10) 2_666
C5J_2 C6J_2 1.53(6) .
C5J_2 C8J_2 1.50(6) .
C6J_2 C1J_2 1.44(7) 2_666
O1K_2 C7K_2 1.39(8) .
O2K_2 C7K_2 1.23(9) .
O3K_2 C8K_2 1.22(6) .
O4K_2 C8K_2 1.33(6) .
C1K_2 C6K_2 1.34(6) .
C1K_2 C7K_2 1.55(8) .
C1K_2 C2K_2 1.39(7) .
C2K_2 C3K_2 1.32(7) .
C3K_2 C4K_2 1.47(8) .
C4K_2 C5K_2 1.44(7) .
C5K_2 C6K_2 1.37(6) .
C5K_2 C8K_2 1.49(7) 2_666
C8K_2 C5K_2 1.49(7) 2_666
O1L_2 C7L_2 1.18(5) .
O2L_2 C7L_2 1.20(5) .
O3L_2 C8L_2 1.25(7) 2_666
O4L_2 C8L_2 1.27(7) 2_666
C1L_2 C6L_2 1.39(7) .
C1L_2 C2L_2 1.51(9) .
C1L_2 C7L_2 1.58(7) .
C2L_2 C3L_2 1.39(10) .
C3L_2 C4L_2 1.56(11) .
C4L_2 C5L_2 1.55(10) .
C5L_2 C8L_2 1.37(9) .
C5L_2 C6L_2 1.37(9) .
C8L_2 O3L_2 1.25(7) 2_666
C8L_2 O4L_2 1.27(7) 2_666
N11_3 C190_3 1.40(7) .
N61_3 C158_3 1.35(8) .
N71_3 C397_3 1.21(10) .
N151_3 C250_3 1.24(8) .
N171_3 C361_3 1.20(9) .
N171_3 C264_3 1.42(10) .
N11A_3 C11A_3 1.39(7) .
N11A_3 C15A_3 1.47(8) .
N21A_3 C25A_3 1.24(5) .
N21A_3 C21A_3 1.45(9) .
N21B_3 C21B_3 1.22(9) .
N21B_3 C25B_3 1.34(5) .
N11C_3 C11C_3 1.30(5) .
N11C_3 C15C_3 1.33(6) .
N21C_3 C21C_3 1.25(6) .
N21C_3 C25C_3 1.25(7) .
N21N_3 C25M_3 0.97(10) .
N21N_3 C21M_3 1.57(7) .
N21E_3 C21E_3 1.30(5) .
N21E_3 C25E_3 1.29(5) .
N21F_3 C21F_3 1.64(6) .
N21G_3 C25G_3 1.27(5) .
N21G_3 C21G_3 1.32(5) .
N21I_3 C21I_3 1.34(8) .
N21M_3 C25K_3 1.32(5) .
N21M_3 C21K_3 1.38(11) .
C71_3 C191_3 1.48(9) .
C73_3 C286_3 1.23(12) .
C73_3 C350_3 1.16(13) .
C76_3 C249_3 1.26(7) .
C103_3 C232_3 1.29(8) .
C103_3 C201_3 1.33(8) .
C160_3 C201_3 1.34(8) .
C160_3 C222_3 1.47(7) .
C163_3 C249_3 1.04(7) .
C172_3 C266_3 1.24(8) .
C172_3 C185_3 2.11(10) .
C178_3 C232_3 1.28(7) .
C178_3 C222_3 1.35(7) .
C182_3 C198_3 1.48(10) .
C185_3 C266_3 1.25(8) .
C188_3 C234_3 1.66(9) .
C190_3 C192_3 1.53(12) .
C198_3 C319_3 1.65(12) .
C202_3 C261_3 1.46(12) .
C202_3 C263_3 1.36(12) .
C205_3 C260_3 1.50(8) .
C205_3 C237_3 1.62(8) .
C207_3 C224_3 1.64(11) .
C207_3 C230_3 1.88(11) .
C208_3 C211_3 1.46(9) .
C208_3 C260_3 1.94(10) .
C210_3 C236_3 1.09(11) .
C210_3 C280_3 1.09(10) .
C210_3 C260_3 1.82(11) .
C211_3 C237_3 1.67(8) .
C214_3 C231_3 1.69(11) .
C216_3 C302_3 1.19(10) .
C216_3 C350_3 1.36(13) .
C216_3 C286_3 1.88(13) .
C220_3 C274_3 1.88(11) .
C221_3 C242_3 1.84(11) .
C221_3 C253_3 2.04(12) .
C222_3 C266_3 1.57(8) .
C224_3 C245_3 1.58(10) .
C225_3 C252_3 1.33(6) .
C225_3 C22E_3 1.52(8) 2_676
C226_3 C245_3 1.35(9) .
C226_3 C230_3 1.43(9) .
C226_3 C249_3 1.51(8) .
C242_3 C253_3 2.14(12) .
C246_3 C431_3 1.8(7) .
C252_3 C25E_3 1.37(6) 2_676
C256_3 C368_3 1.72(12) .
C256_3 C283_3 1.84(13) .
C259_3 C302_3 1.57(9) .
C259_3 C278_3 1.64(9) .
C262_3 C265_3 1.35(13) .
C264_3 C363_3 2.07(12) .
C273_3 C302_3 1.65(10) .
C278_3 C302_3 1.78(10) .
C286_3 C350_3 1.32(14) .
C289_3 C317_3 1.50(13) .
C290_3 C295_3 1.81(12) .
C296_3 C409_3 1.75(12) .
C305_3 C314_3 1.75(11) .
C11A_3 C12A_3 1.36(7) .
C12A_3 C13A_3 1.40(8) .
C13A_3 C14A_3 1.44(7) .
C14A_3 C15A_3 1.23(7) .
C21A_3 C22A_3 1.50(9) .
C22A_3 C23A_3 1.20(6) .
C23A_3 C24A_3 1.32(8) .
C24A_3 C25A_3 1.59(8) .
C21B_3 C25B_3 2.14(10) .
C11C_3 C12C_3 1.44(6) .
C12C_3 C13C_3 1.32(7) .
C13C_3 C14C_3 1.43(8) .
C14C_3 C15C_3 1.40(8) .
C21C_3 C22C_3 1.52(8) .
C22C_3 C23C_3 1.33(9) .
C23C_3 C24C_3 1.34(9) .
C24C_3 C25C_3 1.50(9) .
C21E_3 C22E_3 1.47(7) .
C22E_3 C225_3 1.52(8) 2_676
C24E_3 C25M_3 1.58(10) .
C25E_3 C252_3 1.37(6) 2_676
C21G_3 C22G_3 1.56(7) .
C22G_3 C23G_3 1.36(7) .
C23G_3 C24G_3 1.32(6) .
C24G_3 C25G_3 1.42(6) .
